data_7135151
loop_
_publ_author_name
'Liu, Shuangbin'
'Xiang, Yuanke'
'Chen, Xinqi'
'Gao, Haofeng'
'Yang, Xiaoran'
'Li, Jinmei'
'Fan, Jianxian'
'Liu, Ziyuan'
'He, Tianwei'
'Qiu, Li'

_publ_section_title
;
 Molecular engineering of porous organic cages for iodine capture and
 fluorescence detection.
;
_journal_issue 96
_journal_name_full 'Chemical communications (Cambridge, England)'
_journal_page_first 19124
_journal_page_last 19127
_journal_paper_doi 10.1039/d5cc05062f
_journal_volume 61
_journal_year 2025
_chemical_formula_moiety 'C57 H54 N8 O3, 2(C H Cl3)'
_chemical_formula_sum 'C59 H56 Cl6 N8 O3'
_chemical_formula_weight 1137.81
_space_group_crystal_system triclinic
_space_group_IT_number 2
_space_group_name_Hall '-P 1'
_space_group_name_H-M_alt 'P -1'
_atom_sites_solution_hydrogens geom
_atom_sites_solution_primary dual
_atom_sites_solution_secondary difmap
_audit_creation_date 2025-10-23
_audit_creation_method
;
Olex2 1.5
(compiled 2022.04.07 svn.rca3783a0 for OlexSys, GUI svn.r6498)
;
_audit_update_record
;
2025-10-31 deposited with the CCDC.	2025-11-03 downloaded from the CCDC.
;
_cell_angle_alpha 89.732(4)
_cell_angle_beta 74.207(4)
_cell_angle_gamma 89.827(4)
_cell_formula_units_Z 4
_cell_length_a 15.1639(16)
_cell_length_b 18.904(2)
_cell_length_c 20.266(2)
_cell_measurement_reflns_used 9860
_cell_measurement_temperature 100(2)
_cell_measurement_theta_max 28.30
_cell_measurement_theta_min 2.24
_cell_volume 5590.0(10)
_computing_cell_refinement 'SAINT V8.40B'
_computing_data_collection 'Bruker BIS V6.2.16/2021-10-22 && APEX4 2022.1-1'
_computing_data_reduction 'SAINT V8.40B'
_computing_molecular_graphics 'Olex2 1.5 (Dolomanov et al., 2009)'
_computing_publication_material 'Olex2 1.5 (Dolomanov et al., 2009)'
_computing_structure_refinement 'SHELXL 2025/1 (Sheldrick, 2015)'
_computing_structure_solution 'SHELXT 2018/2 (Sheldrick, 2018)'
_diffrn_ambient_temperature 100(2)
_diffrn_detector_area_resol_mean 7.41
_diffrn_detector_type 'Bruker PHOTON'
_diffrn_measured_fraction_theta_full 0.998
_diffrn_measured_fraction_theta_max 0.985
_diffrn_measurement_device 'three-circle diffractometer'
_diffrn_measurement_device_type 'Bruker D8 VENTURE dual wavelength Mo/Cu'
_diffrn_measurement_method '\w and \f scans'
_diffrn_measurement_specimen_support 'MiTeGen micromount'
_diffrn_radiation_type MoK\a
_diffrn_radiation_wavelength 0.71073
_diffrn_reflns_av_R_equivalents 0.0826
_diffrn_reflns_av_unetI/netI 0.0737
_diffrn_reflns_Laue_measured_fraction_full 0.998
_diffrn_reflns_Laue_measured_fraction_max 0.985
_diffrn_reflns_limit_h_max 15
_diffrn_reflns_limit_h_min -20
_diffrn_reflns_limit_k_max 25
_diffrn_reflns_limit_k_min -25
_diffrn_reflns_limit_l_max 27
_diffrn_reflns_limit_l_min -27
_diffrn_reflns_number 112790
_diffrn_reflns_point_group_measured_fraction_full 0.998
_diffrn_reflns_point_group_measured_fraction_max 0.985
_diffrn_reflns_theta_full 25.242
_diffrn_reflns_theta_max 28.567
_diffrn_reflns_theta_min 1.957
_diffrn_source_current 1.4
_diffrn_source_power 0.07
_diffrn_source_voltage 50.0
_diffrn_standards_number 0
_exptl_absorpt_coefficient_mu 0.360
_exptl_absorpt_correction_T_max 0.7457
_exptl_absorpt_correction_T_min 0.6205
_exptl_absorpt_correction_type multi-scan
_exptl_absorpt_process_details
;
SADABS-2016/2 (Bruker,2016/2) was used for absorption correction.
wR2(int) was 0.1271 before and 0.0941 after correction.
The Ratio of minimum to maximum transmission is 0.8321.
The \l/2 correction factor is Not present.
;
_exptl_crystal_colour yellow
_exptl_crystal_colour_primary yellow
_exptl_crystal_density_diffrn 1.352
_exptl_crystal_description plate
_exptl_crystal_F_000 2368
_exptl_crystal_size_max 0.21
_exptl_crystal_size_mid 0.13
_exptl_crystal_size_min 0.04
_refine_diff_density_max 0.394
_refine_diff_density_min -0.946
_refine_diff_density_rms 0.092
_refine_ls_extinction_method none
_refine_ls_goodness_of_fit_ref 1.054
_refine_ls_hydrogen_treatment constr
_refine_ls_matrix_type full
_refine_ls_number_parameters 1579
_refine_ls_number_reflns 28120
_refine_ls_number_restraints 667
_refine_ls_restrained_S_all 1.049
_refine_ls_R_factor_all 0.1112
_refine_ls_R_factor_gt 0.0778
_refine_ls_shift/su_max 0.003
_refine_ls_shift/su_mean 0.000
_refine_ls_structure_factor_coef Fsqd
_refine_ls_weighting_details 'w=1/[\s^2^(Fo^2^)+(0.1066P)^2^+7.1152P] where P=(Fo^2^+2Fc^2^)/3'
_refine_ls_weighting_scheme calc
_refine_ls_wR_factor_gt 0.1910
_refine_ls_wR_factor_ref 0.2198
_reflns_Friedel_coverage 0.000
_reflns_number_gt 20761
_reflns_number_total 28120
_reflns_threshold_expression 'I > 2\s(I)'
_cod_data_source_file d5cc05062f2.cif
_cod_data_source_block 1
_cod_depositor_comments 'Adding full bibliography for 7135151--7135152.cif.'
_cod_original_cell_volume 5590.1(10)
_cod_database_code 7135151
_shelx_shelxl_version_number 2025/1
_shelx_space_group_comment
;
The symmetry employed for this shelxl refinement is uniquely defined
by the following loop, which should always be used as a source of
symmetry information in preference to the above space-group names.
They are only intended as comments.
;
_olex2_refinement_description
;
1. Twinned data refinement
 Scales: 0.6221(10)
 0.3779(10)
2. Fixed Uiso
 At 1.2 times of:
  All C(H) groups, All C(H,H) groups
3. Uiso/Uaniso restraints and constraints
Cl1 \\sim Cl2 \\sim Cl3 \\sim C115 \\sim Cl1A \\sim Cl2A \\sim Cl3A \\sim C119
\\sim Cl1B \\sim Cl2B \\sim Cl3B \\sim C124: within 2A with sigma of 0.01 and
sigma for terminal atoms of 0.02 within 2A
Cl4 \\sim Cl5 \\sim Cl6 \\sim C118 \\sim Cl4A \\sim Cl5A \\sim Cl6A \\sim C120
\\sim Cl4B \\sim Cl5B \\sim Cl6B \\sim C123: within 2A with sigma of 0.01 and
sigma for terminal atoms of 0.02 within 2A
Cl7 \\sim Cl8 \\sim Cl9 \\sim C117 \\sim Cl7A \\sim Cl8A \\sim Cl9A \\sim C121:
within 2A with sigma of 0.01 and sigma for terminal atoms of 0.02 within 2A
Cl10 \\sim Cl11 \\sim Cl12 \\sim C116 \\sim Cl13 \\sim Cl14 \\sim Cl15 \\sim
C122: within 2A with sigma of 0.01 and sigma for terminal atoms of 0.02 within
2A
Uanis(Cl11) = Uanis(Cl14)
Uanis(Cl10) = Uanis(Cl13)
4. Same fragment restrains
{Cl1A, Cl2A, Cl3A, C119} sigma for 1-2: 0.01, 1-3: 0.01
{Cl1B, Cl2B, Cl3B, C124} sigma for 1-2: 0.01, 1-3: 0.01
as in
{Cl1, Cl2, Cl3, C115}
{Cl4A, Cl5A, Cl6A, C120} sigma for 1-2: 0.01, 1-3: 0.01
{Cl4B, Cl5B, Cl6B, C123} sigma for 1-2: 0.01, 1-3: 0.01
as in
{Cl4, Cl5, Cl6, C118}
{Cl7A, Cl8A, Cl9A, C121} sigma for 1-2: 0.01, 1-3: 0.01
as in
{Cl7, Cl8, Cl9, C117}
{Cl13, Cl14, Cl15, C122} sigma for 1-2: 0.01, 1-3: 0.01
as in
{Cl10, Cl11, Cl12, C116}
5. Others
 1*[Sof(Cl1)+Sof(Cl2)+Sof(Cl3)+Sof(C115)+Sof(H115)]+1*[Sof(Cl1A)+Sof(Cl2A)+
 Sof(Cl3A)+Sof(C119)+Sof(H119)]+1*[Sof(Cl1B)+Sof(Cl2B)+Sof(Cl3B)+Sof(C124)+
 Sof(H124)]=1 with esd of 0
 Sof(Cl1)=Sof(Cl2)=Sof(Cl3)=Sof(C115)=Sof(H115)=FVAR(1)
 Sof(Cl7A)=Sof(Cl8A)=Sof(Cl9A)=Sof(C121)=Sof(H121)=1-FVAR(2)
 Sof(Cl7)=Sof(Cl8)=Sof(Cl9)=Sof(C117)=Sof(H117)=FVAR(2)
 Sof(Cl13)=Sof(Cl14)=Sof(Cl15)=Sof(C122)=Sof(H122)=1-FVAR(3)
 Sof(Cl10)=Sof(Cl11)=Sof(Cl12)=Sof(C116)=Sof(H116)=FVAR(3)
 Sof(Cl1A)=Sof(Cl2A)=Sof(Cl3A)=Sof(C119)=Sof(H119)=FVAR(4)
 Sof(Cl1B)=Sof(Cl2B)=Sof(Cl3B)=Sof(C124)=Sof(H124)=FVAR(5)
 Fixed Sof: Cl4(0.43898) Cl5(0.43898) Cl6(0.43898) C118(0.43898) H118(0.43898)
 Cl4A(0.50924) Cl5A(0.50924) Cl6A(0.50924) C120(0.50924) H120(0.50924)
 Cl4B(0.05178) Cl5B(0.05178) Cl6B(0.05178) C123(0.05178) H123(0.05178)
6.a Ternary CH refined with riding coordinates:
 C115(H115), C118(H118), C117(H117), C116(H116), C119(H119), C120(H120),
 C121(H121), C122(H122), C124(H124), C123(H123)
6.b Secondary CH2 refined with riding coordinates:
 C1(H1A,H1B), C2(H2A,H2B), C18(H18A,H18B), C19(H19A,H19B), C20(H20A,H20B),
 C21(H21A,H21B), C37(H37A,H37B), C38(H38A,H38B), C39(H39A,H39B), C40(H40A,H40B),
  C56(H56A,H56B), C57(H57A,H57B), C58(H58A,H58B), C59(H59A,H59B), C75(H75A,
 H75B), C76(H76A,H76B), C77(H77A,H77B), C78(H78A,H78B), C94(H94A,H94B),
 C95(H95A,H95B), C96(H96A,H96B), C97(H97A,H97B), C113(H11A,H11B), C114(H11C,
 H11D)
6.c Aromatic/amide H refined with riding coordinates:
 C3(H3), C5(H5), C6(H6), C8(H8), C9(H9), C12(H12), C13(H13), C15(H15),
 C16(H16), C17(H17), C22(H22), C24(H24), C25(H25), C27(H27), C28(H28), C31(H31),
  C32(H32), C34(H34), C35(H35), C36(H36), C41(H41), C43(H43), C44(H44),
 C46(H46), C47(H47), C50(H50), C51(H51), C53(H53), C54(H54), C55(H55), C60(H60),
  C62(H62), C63(H63), C65(H65), C66(H66), C69(H69), C70(H70), C72(H72),
 C73(H73), C74(H74), C79(H79), C81(H81), C82(H82), C84(H84), C85(H85), C88(H88),
  C89(H89), C91(H91), C92(H92), C93(H93), C98(H98), C100(H100), C101(H101),
 C103(H103), C104(H104), C107(H107), C108(H108), C110(H110), C111(H111),
 C112(H112)
;
_olex2_diffrn_ambient_temperature_device 'Oxford Cryostream 800'
_olex2_submission_special_instructions 'No special instructions were received'

loop_
_space_group_symop_operation_xyz
'x, y, z'
'-x, -y, -z'

loop_
_atom_site_label
_atom_site_type_symbol
_atom_site_fract_x
_atom_site_fract_y
_atom_site_fract_z
_atom_site_U_iso_or_equiv
_atom_site_adp_type
_atom_site_occupancy
_atom_site_site_symmetry_order
_atom_site_calc_flag
_atom_site_refinement_flags_posn
_atom_site_refinement_flags_adp
_atom_site_refinement_flags_occupancy
_atom_site_disorder_assembly
_atom_site_disorder_group
O1 O 0.7008(2) 1.00102(16) 0.49336(15) 0.0277(6) Uani 1 1 d . . . . .
O2 O 1.03140(19) 0.57043(18) 0.44973(16) 0.0322(7) Uani 1 1 d . . . . .
O3 O 0.3999(2) 0.55904(17) 0.51151(16) 0.0313(7) Uani 1 1 d . . . . .
N1 N 0.6487(3) 0.6852(2) 0.87877(19) 0.0361(9) Uani 1 1 d . . . . .
N2 N 0.8340(3) 0.7054(3) 0.7727(2) 0.0443(11) Uani 1 1 d . . . . .
N3 N 0.5817(3) 0.5725(2) 0.79636(19) 0.0356(9) Uani 1 1 d . . . . .
N4 N 0.5734(3) 0.8004(2) 0.7993(2) 0.0372(9) Uani 1 1 d . . . . .
N5 N 0.8678(3) 0.8670(2) 0.16577(19) 0.0322(8) Uani 1 1 d . . . . .
N6 N 0.8773(3) 0.6270(2) 0.1570(2) 0.0342(8) Uani 1 1 d . . . . .
N7 N 0.6075(2) 0.7350(2) 0.19839(18) 0.0293(8) Uani 1 1 d . . . . .
N8 N 0.8002(2) 0.7518(2) 0.08843(17) 0.0283(7) Uani 1 1 d . . . . .
C1 C 0.7385(4) 0.6911(3) 0.8899(2) 0.0466(13) Uani 1 1 d . . . . .
H1A H 0.767587 0.643760 0.885957 0.056 Uiso 1 1 calc R U . . .
H1B H 0.732479 0.708834 0.936787 0.056 Uiso 1 1 calc R U . . .
C2 C 0.7995(3) 0.7416(3) 0.8374(3) 0.0487(14) Uani 1 1 d . . . . .
H2A H 0.763549 0.783622 0.831016 0.058 Uiso 1 1 calc R U . . .
H2B H 0.851334 0.757705 0.854385 0.058 Uiso 1 1 calc R U . . .
C3 C 0.8165(3) 0.7316(3) 0.7202(3) 0.0374(11) Uani 1 1 d . . . . .
H3 H 0.781628 0.774039 0.724619 0.045 Uiso 1 1 calc R U . . .
C4 C 0.8487(3) 0.6983(2) 0.6523(2) 0.0314(9) Uani 1 1 d . . . . .
C5 C 0.8400(3) 0.7335(2) 0.5937(2) 0.0324(10) Uani 1 1 d . . . . .
H5 H 0.811284 0.778555 0.597545 0.039 Uiso 1 1 calc R U . . .
C6 C 0.8732(3) 0.7027(2) 0.5299(2) 0.0310(9) Uani 1 1 d . . . . .
H6 H 0.866771 0.726437 0.490018 0.037 Uiso 1 1 calc R U . . .
C7 C 0.9162(3) 0.6367(2) 0.5242(2) 0.0254(8) Uani 1 1 d . . . . .
C8 C 0.9244(3) 0.6012(2) 0.5833(2) 0.0265(8) Uani 1 1 d . . . . .
H8 H 0.953444 0.556275 0.579326 0.032 Uiso 1 1 calc R U . . .
C9 C 0.8904(3) 0.6313(2) 0.6472(2) 0.0287(9) Uani 1 1 d . . . . .
H9 H 0.895119 0.606976 0.687227 0.034 Uiso 1 1 calc R U . . .
C10 C 0.9611(3) 0.6054(2) 0.4564(2) 0.0267(9) Uani 1 1 d . . . . .
C11 C 0.9238(3) 0.6176(2) 0.3961(2) 0.0276(9) Uani 1 1 d . . . . .
C12 C 0.8308(3) 0.6261(2) 0.4019(2) 0.0272(8) Uani 1 1 d . . . . .
H12 H 0.788782 0.630463 0.445987 0.033 Uiso 1 1 calc R U . . .
C13 C 0.7989(3) 0.6284(2) 0.3440(2) 0.0302(9) Uani 1 1 d . . . . .
H13 H 0.735038 0.632564 0.348724 0.036 Uiso 1 1 calc R U . . .
C14 C 0.8604(3) 0.6245(2) 0.2787(2) 0.0290(9) Uani 1 1 d . . . . .
C15 C 0.9538(3) 0.6185(3) 0.2726(2) 0.0355(10) Uani 1 1 d . . . . .
H15 H 0.996290 0.617741 0.228443 0.043 Uiso 1 1 calc R U . . .
C16 C 0.9855(3) 0.6135(3) 0.3311(2) 0.0338(10) Uani 1 1 d . . . . .
H16 H 1.049036 0.607243 0.326611 0.041 Uiso 1 1 calc R U . . .
C17 C 0.8243(3) 0.6263(2) 0.2178(2) 0.0327(10) Uani 1 1 d . . . . .
H17 H 0.759866 0.626855 0.224237 0.039 Uiso 1 1 calc R U . . .
C18 C 0.8346(3) 0.6242(3) 0.1005(2) 0.0364(10) Uani 1 1 d . . . . .
H18A H 0.767412 0.619136 0.119269 0.044 Uiso 1 1 calc R U . . .
H18B H 0.857608 0.582319 0.071773 0.044 Uiso 1 1 calc R U . . .
C19 C 0.8550(3) 0.6905(3) 0.0564(2) 0.0324(10) Uani 1 1 d . . . . .
H19A H 0.920852 0.702063 0.047466 0.039 Uiso 1 1 calc R U . . .
H19B H 0.842722 0.681002 0.011733 0.039 Uiso 1 1 calc R U . . .
C20 C 0.6055(4) 0.6165(3) 0.9032(2) 0.0439(12) Uani 1 1 d . . . . .
H20A H 0.537975 0.622099 0.916964 0.053 Uiso 1 1 calc R U . . .
H20B H 0.624507 0.600979 0.943987 0.053 Uiso 1 1 calc R U . . .
C21 C 0.6323(4) 0.5612(3) 0.8482(3) 0.0459(12) Uani 1 1 d . . . . .
H21A H 0.699049 0.563880 0.826158 0.055 Uiso 1 1 calc R U . . .
H21B H 0.618440 0.513601 0.868930 0.055 Uiso 1 1 calc R U . . .
C22 C 0.6286(3) 0.5821(2) 0.7347(2) 0.0308(9) Uani 1 1 d . . . . .
H22 H 0.693402 0.584789 0.725123 0.037 Uiso 1 1 calc R U . . .
C23 C 0.5865(3) 0.5893(2) 0.6774(2) 0.0254(8) Uani 1 1 d . . . . .
C24 C 0.4911(3) 0.5921(2) 0.6878(2) 0.0285(9) Uani 1 1 d . . . . .
H24 H 0.451555 0.592619 0.733109 0.034 Uiso 1 1 calc R U . . .
C25 C 0.4548(3) 0.5942(2) 0.6326(2) 0.0277(9) Uani 1 1 d . . . . .
H25 H 0.390135 0.595225 0.640108 0.033 Uiso 1 1 calc R U . . .
C26 C 0.5120(3) 0.5948(2) 0.5655(2) 0.0235(8) Uani 1 1 d . . . . .
C27 C 0.6066(3) 0.5932(2) 0.5550(2) 0.0247(8) Uani 1 1 d . . . . .
H27 H 0.646071 0.593696 0.509717 0.030 Uiso 1 1 calc R U . . .
C28 C 0.6436(3) 0.5908(2) 0.6107(2) 0.0277(9) Uani 1 1 d . . . . .
H28 H 0.708212 0.590184 0.603194 0.033 Uiso 1 1 calc R U . . .
C29 C 0.4710(3) 0.5915(2) 0.5060(2) 0.0246(8) Uani 1 1 d . . . . .
C30 C 0.5171(3) 0.6297(2) 0.4400(2) 0.0230(8) Uani 1 1 d . . . . .
C31 C 0.5127(3) 0.6026(2) 0.3773(2) 0.0272(8) Uani 1 1 d . . . . .
H31 H 0.485671 0.557652 0.375506 0.033 Uiso 1 1 calc R U . . .
C32 C 0.5476(3) 0.6411(2) 0.3172(2) 0.0284(9) Uani 1 1 d . . . . .
H32 H 0.544986 0.621479 0.274637 0.034 Uiso 1 1 calc R U . . .
C33 C 0.5863(3) 0.7077(2) 0.3180(2) 0.0254(8) Uani 1 1 d . . . . .
C34 C 0.5913(3) 0.7344(2) 0.3809(2) 0.0256(8) Uani 1 1 d . . . . .
H34 H 0.617915 0.779551 0.382642 0.031 Uiso 1 1 calc R U . . .
C35 C 0.5578(3) 0.6957(2) 0.4412(2) 0.0260(8) Uani 1 1 d . . . . .
H35 H 0.562743 0.714349 0.483449 0.031 Uiso 1 1 calc R U . . .
C36 C 0.6192(3) 0.7520(2) 0.2557(2) 0.0254(8) Uani 1 1 d . . . . .
H36 H 0.650300 0.794870 0.258926 0.030 Uiso 1 1 calc R U . . .
C37 C 0.6372(3) 0.7852(2) 0.1410(2) 0.0296(9) Uani 1 1 d . . . . .
H37A H 0.664899 0.827256 0.156362 0.036 Uiso 1 1 calc R U . . .
H37B H 0.583344 0.801196 0.126110 0.036 Uiso 1 1 calc R U . . .
C38 C 0.7070(3) 0.7512(2) 0.0806(2) 0.0284(9) Uani 1 1 d . . . . .
H38A H 0.688632 0.701646 0.075884 0.034 Uiso 1 1 calc R U . . .
H38B H 0.706479 0.776755 0.037926 0.034 Uiso 1 1 calc R U . . .
C39 C 0.5885(3) 0.7445(3) 0.9055(2) 0.0373(11) Uani 1 1 d . . . . .
H39A H 0.626147 0.786597 0.907957 0.045 Uiso 1 1 calc R U . . .
H39B H 0.551518 0.733153 0.952668 0.045 Uiso 1 1 calc R U . . .
C40 C 0.5249(3) 0.7616(3) 0.8614(2) 0.0376(11) Uani 1 1 d . . . . .
H40A H 0.499853 0.717105 0.848224 0.045 Uiso 1 1 calc R U . . .
H40B H 0.472840 0.790432 0.888030 0.045 Uiso 1 1 calc R U . . .
C41 C 0.5665(3) 0.7782(2) 0.7420(2) 0.0297(9) Uani 1 1 d . . . . .
H41 H 0.533829 0.735691 0.740419 0.036 Uiso 1 1 calc R U . . .
C42 C 0.6085(3) 0.8173(2) 0.6771(2) 0.0290(9) Uani 1 1 d . . . . .
C43 C 0.6489(3) 0.8834(2) 0.6765(2) 0.0303(9) Uani 1 1 d . . . . .
H43 H 0.653818 0.903274 0.718332 0.036 Uiso 1 1 calc R U . . .
C44 C 0.6822(3) 0.9207(2) 0.6153(2) 0.0309(9) Uani 1 1 d . . . . .
H44 H 0.708369 0.966201 0.615962 0.037 Uiso 1 1 calc R U . . .
C45 C 0.6774(3) 0.8917(2) 0.5529(2) 0.0259(8) Uani 1 1 d . . . . .
C46 C 0.6388(3) 0.8254(2) 0.5540(2) 0.0274(9) Uani 1 1 d . . . . .
H46 H 0.636036 0.804644 0.511978 0.033 Uiso 1 1 calc R U . . .
C47 C 0.6037(3) 0.7881(2) 0.6153(2) 0.0284(9) Uani 1 1 d . . . . .
H47 H 0.576576 0.742989 0.614683 0.034 Uiso 1 1 calc R U . . .
C48 C 0.7059(3) 0.9369(2) 0.4892(2) 0.0261(8) Uani 1 1 d . . . . .
C49 C 0.7414(3) 0.9042(2) 0.4205(2) 0.0243(8) Uani 1 1 d . . . . .
C50 C 0.7908(3) 0.8404(2) 0.4111(2) 0.0267(8) Uani 1 1 d . . . . .
H50 H 0.796739 0.814004 0.449650 0.032 Uiso 1 1 calc R U . . .
C51 C 0.8310(3) 0.8163(2) 0.3453(2) 0.0290(9) Uani 1 1 d . . . . .
H51 H 0.864468 0.773121 0.338925 0.035 Uiso 1 1 calc R U . . .
C52 C 0.8227(3) 0.8546(2) 0.2881(2) 0.0268(8) Uani 1 1 d . . . . .
C53 C 0.7710(3) 0.9178(2) 0.2974(2) 0.0288(9) Uani 1 1 d . . . . .
H53 H 0.763306 0.943331 0.258855 0.035 Uiso 1 1 calc R U . . .
C54 C 0.7319(3) 0.9423(2) 0.3628(2) 0.0257(8) Uani 1 1 d . . . . .
H54 H 0.698213 0.985365 0.369106 0.031 Uiso 1 1 calc R U . . .
C55 C 0.8694(3) 0.8306(2) 0.2182(2) 0.0297(9) Uani 1 1 d . . . . .
H55 H 0.901472 0.786783 0.212276 0.036 Uiso 1 1 calc R U . . .
C56 C 0.9159(3) 0.8385(3) 0.0991(2) 0.0330(10) Uani 1 1 d . . . . .
H56A H 0.952230 0.796526 0.105012 0.040 Uiso 1 1 calc R U . . .
H56B H 0.958440 0.874494 0.072362 0.040 Uiso 1 1 calc R U . . .
C57 C 0.8464(3) 0.8183(2) 0.0616(2) 0.0312(9) Uani 1 1 d . . . . .
H57A H 0.800257 0.856457 0.066598 0.037 Uiso 1 1 calc R U . . .
H57B H 0.877464 0.812873 0.012175 0.037 Uiso 1 1 calc R U . . .
O4 O 0.47061(19) 0.06612(17) 0.55576(15) 0.0308(6) Uani 1 1 d . . . . .
O5 O 0.79992(19) 0.50236(15) 0.50475(14) 0.0260(6) Uani 1 1 d . . . . .
O6 O 1.1027(2) 0.05593(18) 0.47397(15) 0.0332(7) Uani 1 1 d . . . . .
N9 N 0.8392(2) 0.2118(2) 0.11988(17) 0.0294(8) Uani 1 1 d . . . . .
N10 N 0.9040(3) 0.0909(2) 0.19562(19) 0.0301(8) Uani 1 1 d . . . . .
N11 N 0.6630(2) 0.2275(2) 0.23776(18) 0.0294(8) Uani 1 1 d . . . . .
N12 N 0.9267(3) 0.3188(2) 0.19527(18) 0.0318(8) Uani 1 1 d . . . . .
N13 N 0.6264(3) 0.1045(2) 0.84827(19) 0.0324(8) Uani 1 1 d . . . . .
N14 N 0.6397(3) 0.3502(2) 0.83117(19) 0.0309(8) Uani 1 1 d . . . . .
N15 N 0.8968(2) 0.2145(2) 0.79124(17) 0.0276(7) Uani 1 1 d . . . . .
N16 N 0.7078(2) 0.2286(2) 0.90784(17) 0.0273(7) Uani 1 1 d . . . . .
C58 C 0.9019(3) 0.2697(3) 0.0909(2) 0.0330(10) Uani 1 1 d . . . . .
H58A H 0.866511 0.313777 0.090956 0.040 Uiso 1 1 calc R U . . .
H58B H 0.935103 0.258599 0.042884 0.040 Uiso 1 1 calc R U . . .
C59 C 0.9704(3) 0.2803(3) 0.1329(2) 0.0346(10) Uani 1 1 d . . . . .
H59A H 0.992313 0.233827 0.144660 0.042 Uiso 1 1 calc R U . . .
H59B H 1.023909 0.307274 0.105530 0.042 Uiso 1 1 calc R U . . .
C60 C 0.9320(3) 0.2925(2) 0.2522(2) 0.0284(9) Uani 1 1 d . . . . .
H60 H 0.962038 0.248279 0.252026 0.034 Uiso 1 1 calc R U . . .
C61 C 0.8931(3) 0.3283(2) 0.3180(2) 0.0266(8) Uani 1 1 d . . . . .
C62 C 0.8973(3) 0.2962(2) 0.3790(2) 0.0250(8) Uani 1 1 d . . . . .
H62 H 0.924108 0.250607 0.377693 0.030 Uiso 1 1 calc R U . . .
C63 C 0.8634(3) 0.3293(2) 0.4411(2) 0.0271(8) Uani 1 1 d . . . . .
H63 H 0.866765 0.306591 0.482293 0.032 Uiso 1 1 calc R U . . .
C64 C 0.8241(3) 0.3966(2) 0.4434(2) 0.0245(8) Uani 1 1 d . . . . .
C65 C 0.8193(3) 0.4295(2) 0.3820(2) 0.0286(9) Uani 1 1 d . . . . .
H65 H 0.792899 0.475271 0.383365 0.034 Uiso 1 1 calc R U . . .
C66 C 0.8524(3) 0.3962(2) 0.3201(2) 0.0292(9) Uani 1 1 d . . . . .
H66 H 0.847968 0.418433 0.279008 0.035 Uiso 1 1 calc R U . . .
C67 C 0.7948(3) 0.4383(2) 0.5082(2) 0.0228(8) Uani 1 1 d . . . . .
C68 C 0.7597(3) 0.4019(2) 0.57643(19) 0.0219(8) Uani 1 1 d . . . . .
C69 C 0.7109(3) 0.3385(2) 0.5853(2) 0.0245(8) Uani 1 1 d . . . . .
H69 H 0.704373 0.313944 0.546111 0.029 Uiso 1 1 calc R U . . .
C70 C 0.6715(3) 0.3104(2) 0.6506(2) 0.0256(8) Uani 1 1 d . . . . .
H70 H 0.638817 0.266991 0.655472 0.031 Uiso 1 1 calc R U . . .
C71 C 0.6800(3) 0.3460(2) 0.7084(2) 0.0246(8) Uani 1 1 d . . . . .
C72 C 0.7308(3) 0.4084(2) 0.6996(2) 0.0262(8) Uani 1 1 d . . . . .
H72 H 0.739451 0.432048 0.738575 0.031 Uiso 1 1 calc R U . . .
C73 C 0.7689(3) 0.4366(2) 0.6345(2) 0.0243(8) Uani 1 1 d . . . . .
H73 H 0.801549 0.479973 0.629680 0.029 Uiso 1 1 calc R U . . .
C74 C 0.6345(3) 0.3178(2) 0.7779(2) 0.0263(8) Uani 1 1 d . . . . .
H74 H 0.600989 0.274795 0.782340 0.032 Uiso 1 1 calc R U . . .
C75 C 0.5934(3) 0.3194(3) 0.8980(2) 0.0324(10) Uani 1 1 d . . . . .
H75A H 0.556239 0.278264 0.891699 0.039 Uiso 1 1 calc R U . . .
H75B H 0.551826 0.354780 0.926380 0.039 Uiso 1 1 calc R U . . .
C76 C 0.6645(3) 0.2959(2) 0.9339(2) 0.0284(9) Uani 1 1 d . . . . .
H76A H 0.712346 0.332811 0.927669 0.034 Uiso 1 1 calc R U . . .
H76B H 0.634793 0.291200 0.983666 0.034 Uiso 1 1 calc R U . . .
C77 C 0.7458(3) 0.2267(3) 0.1166(2) 0.0305(9) Uani 1 1 d . . . . .
H77A H 0.712646 0.181594 0.117100 0.037 Uiso 1 1 calc R U . . .
H77B H 0.747967 0.251586 0.073087 0.037 Uiso 1 1 calc R U . . .
C78 C 0.6951(3) 0.2715(3) 0.1760(2) 0.0312(9) Uani 1 1 d . . . . .
H78A H 0.736150 0.309018 0.184396 0.037 Uiso 1 1 calc R U . . .
H78B H 0.642131 0.294575 0.164965 0.037 Uiso 1 1 calc R U . . .
C79 C 0.6807(3) 0.2475(2) 0.2915(2) 0.0262(8) Uani 1 1 d . . . . .
H79 H 0.715488 0.289455 0.290258 0.031 Uiso 1 1 calc R U . . .
C80 C 0.6494(3) 0.2078(2) 0.3571(2) 0.0237(8) Uani 1 1 d . . . . .
C81 C 0.6593(3) 0.2376(2) 0.4168(2) 0.0274(8) Uani 1 1 d . . . . .
H81 H 0.687697 0.282544 0.415376 0.033 Uiso 1 1 calc R U . . .
C82 C 0.6274(3) 0.2017(2) 0.4794(2) 0.0261(8) Uani 1 1 d . . . . .
H82 H 0.635714 0.222055 0.520107 0.031 Uiso 1 1 calc R U . . .
C83 C 0.5838(3) 0.1366(2) 0.4827(2) 0.0238(8) Uani 1 1 d . . . . .
C84 C 0.5744(3) 0.1064(2) 0.4227(2) 0.0251(8) Uani 1 1 d . . . . .
H84 H 0.545475 0.061729 0.424099 0.030 Uiso 1 1 calc R U . . .
C85 C 0.6076(3) 0.1417(2) 0.3602(2) 0.0246(8) Uani 1 1 d . . . . .
H85 H 0.601590 0.120484 0.319282 0.030 Uiso 1 1 calc R U . . .
C86 C 0.5397(3) 0.1009(2) 0.5499(2) 0.0243(8) Uani 1 1 d . . . . .
C87 C 0.5782(3) 0.1088(2) 0.6098(2) 0.0239(8) Uani 1 1 d . . . . .
C88 C 0.6714(3) 0.1153(2) 0.6034(2) 0.0259(8) Uani 1 1 d . . . . .
H88 H 0.713456 0.119334 0.559174 0.031 Uiso 1 1 calc R U . . .
C89 C 0.7033(3) 0.1159(2) 0.6616(2) 0.0267(8) Uani 1 1 d . . . . .
H89 H 0.767243 0.118771 0.656706 0.032 Uiso 1 1 calc R U . . .
C90 C 0.6425(3) 0.1123(2) 0.7270(2) 0.0261(8) Uani 1 1 d . . . . .
C91 C 0.5485(3) 0.1089(2) 0.7330(2) 0.0288(9) Uani 1 1 d . . . . .
H91 H 0.506106 0.109322 0.777197 0.035 Uiso 1 1 calc R U . . .
C92 C 0.5165(3) 0.1048(2) 0.6756(2) 0.0287(9) Uani 1 1 d . . . . .
H92 H 0.452739 0.099335 0.680543 0.034 Uiso 1 1 calc R U . . .
C93 C 0.6779(3) 0.1104(2) 0.7871(2) 0.0287(9) Uani 1 1 d . . . . .
H93 H 0.742219 0.113824 0.780485 0.034 Uiso 1 1 calc R U . . .
C94 C 0.6693(3) 0.1011(2) 0.9040(2) 0.0328(9) Uani 1 1 d . . . . .
H94A H 0.735948 0.093179 0.885190 0.039 Uiso 1 1 calc R U . . .
H94B H 0.643662 0.060883 0.934543 0.039 Uiso 1 1 calc R U . . .
C95 C 0.6531(3) 0.1691(2) 0.9446(2) 0.0305(9) Uani 1 1 d . . . . .
H95A H 0.587316 0.181637 0.955315 0.037 Uiso 1 1 calc R U . . .
H95B H 0.668441 0.161389 0.988548 0.037 Uiso 1 1 calc R U . . .
C96 C 0.8742(3) 0.1424(3) 0.0926(2) 0.0345(10) Uani 1 1 d . . . . .
H96A H 0.941723 0.144789 0.074539 0.041 Uiso 1 1 calc R U . . .
H96B H 0.848665 0.130362 0.054005 0.041 Uiso 1 1 calc R U . . .
C97 C 0.8494(3) 0.0843(3) 0.1468(2) 0.0331(10) Uani 1 1 d . . . . .
H97A H 0.783470 0.087588 0.171346 0.040 Uiso 1 1 calc R U . . .
H97B H 0.860618 0.037429 0.124371 0.040 Uiso 1 1 calc R U . . .
C98 C 0.8606(3) 0.0953(2) 0.2590(2) 0.0279(8) Uani 1 1 d . . . . .
H98 H 0.795565 0.097082 0.271162 0.033 Uiso 1 1 calc R U . . .
C99 C 0.9072(3) 0.0978(2) 0.3144(2) 0.0234(8) Uani 1 1 d . . . . .
C100 C 0.8526(3) 0.0955(2) 0.3823(2) 0.0253(8) Uani 1 1 d . . . . .
H100 H 0.787772 0.094471 0.391539 0.030 Uiso 1 1 calc R U . . .
C101 C 0.8927(3) 0.0948(2) 0.4361(2) 0.0245(8) Uani 1 1 d . . . . .
H101 H 0.854898 0.093491 0.482000 0.029 Uiso 1 1 calc R U . . .
C102 C 0.9876(3) 0.0961(2) 0.4239(2) 0.0233(8) Uani 1 1 d . . . . .
C103 C 1.0425(3) 0.0986(2) 0.3552(2) 0.0275(9) Uani 1 1 d . . . . .
H103 H 1.107386 0.099389 0.345810 0.033 Uiso 1 1 calc R U . . .
C104 C 1.0025(3) 0.0998(2) 0.3018(2) 0.0260(8) Uani 1 1 d . . . . .
H104 H 1.040070 0.102143 0.255929 0.031 Uiso 1 1 calc R U . . .
C105 C 1.0313(3) 0.0891(2) 0.4810(2) 0.0242(8) Uani 1 1 d . . . . .
C106 C 0.9874(3) 0.1252(2) 0.5475(2) 0.0229(8) Uani 1 1 d . . . . .
C107 C 0.9430(3) 0.1902(2) 0.5477(2) 0.0254(8) Uani 1 1 d . . . . .
H107 H 0.935531 0.209590 0.506234 0.031 Uiso 1 1 calc R U . . .
C108 C 0.9098(3) 0.2261(2) 0.6092(2) 0.0258(8) Uani 1 1 d . . . . .
H108 H 0.881669 0.271106 0.609652 0.031 Uiso 1 1 calc R U . . .
C109 C 0.9180(3) 0.1958(2) 0.6705(2) 0.0235(8) Uani 1 1 d . . . . .
C110 C 0.9607(3) 0.1299(2) 0.6698(2) 0.0252(8) Uani 1 1 d . . . . .
H110 H 0.965638 0.109355 0.711542 0.030 Uiso 1 1 calc R U . . .
C111 C 0.9956(3) 0.0949(2) 0.6089(2) 0.0252(8) Uani 1 1 d . . . . .
H111 H 1.025140 0.050398 0.608413 0.030 Uiso 1 1 calc R U . . .
C112 C 0.8860(3) 0.2362(2) 0.7348(2) 0.0253(8) Uani 1 1 d . . . . .
H112 H 0.856175 0.280257 0.733755 0.030 Uiso 1 1 calc R U . . .
C113 C 0.8689(3) 0.2616(2) 0.8494(2) 0.0300(9) Uani 1 1 d . . . . .
H11A H 0.838354 0.303682 0.836349 0.036 Uiso 1 1 calc R U . . .
H11B H 0.923876 0.277924 0.862413 0.036 Uiso 1 1 calc R U . . .
C114 C 0.8032(3) 0.2250(3) 0.9113(2) 0.0298(9) Uani 1 1 d . . . . .
H11C H 0.821490 0.174882 0.912865 0.036 Uiso 1 1 calc R U . . .
H11D H 0.807934 0.247996 0.954015 0.036 Uiso 1 1 calc R U . . .
Cl1 Cl 0.56865(12) 0.05621(10) 0.18291(9) 0.0561(4) Uani 0.874(2) 1 d D U P A 1
Cl2 Cl 0.64325(12) -0.02541(11) 0.06121(9) 0.0607(5) Uani 0.874(2) 1 d D U P A 1
Cl3 Cl 0.48382(11) 0.06451(9) 0.07101(9) 0.0413(4) Uani 0.874(2) 1 d D U P A 1
C115 C 0.5423(4) 0.0087(3) 0.1162(3) 0.0417(12) Uani 0.874(2) 1 d D U P A 1
H115 H 0.501187 -0.031644 0.136638 0.050 Uiso 0.874(2) 1 calc R U P A 1
Cl4 Cl 0.4127(11) 0.4330(7) 0.8750(6) 0.048(2) Uani 0.439 1 d D U P B 1
Cl5 Cl 0.2890(9) 0.5300(7) 0.8334(5) 0.054(2) Uani 0.439 1 d D U P B 1
Cl6 Cl 0.3467(7) 0.5566(4) 0.9554(4) 0.074(2) Uani 0.439 1 d D U P B 1
C118 C 0.3787(10) 0.5212(7) 0.8723(6) 0.043(3) Uani 0.439 1 d D U P B 1
H118 H 0.432386 0.548728 0.844516 0.052 Uiso 0.439 1 calc R U P B 1
Cl7 Cl 0.83465(10) 0.45771(8) 0.86546(9) 0.0476(4) Uani 0.874(3) 1 d D U P C 1
Cl8 Cl 0.90514(12) 0.44988(10) 0.98483(8) 0.0560(5) Uani 0.874(3) 1 d D U P C 1
Cl9 Cl 0.99544(11) 0.53839(8) 0.86642(8) 0.0491(4) Uani 0.874(3) 1 d D U P C 1
C117 C 0.9336(4) 0.4592(3) 0.8952(3) 0.0398(12) Uani 0.874(3) 1 d D U P C 1
H117 H 0.973227 0.418301 0.874483 0.048 Uiso 0.874(3) 1 calc R U P C 1
Cl10 Cl 0.1003(3) 0.0164(3) 0.02686(12) 0.0518(6) Uani 0.89(2) 1 d D U P D 1
Cl11 Cl 0.0790(4) -0.04977(12) 0.15915(12) 0.0392(5) Uani 0.89(2) 1 d D U P D 1
Cl12 Cl 0.2000(2) 0.0706(2) 0.1182(4) 0.0531(9) Uani 0.89(2) 1 d D U P D 1
C116 C 0.0979(4) 0.0313(3) 0.1131(3) 0.0346(11) Uani 0.89(2) 1 d D U P D 1
H116 H 0.045962 0.064144 0.133755 0.042 Uiso 0.89(2) 1 calc R U P D 1
Cl1A Cl 0.4938(17) 0.0500(13) 0.0463(13) 0.064(4) Uani 0.075(2) 1 d D U P E 2
Cl2A Cl 0.6271(16) 0.0230(13) 0.1208(11) 0.077(4) Uani 0.075(2) 1 d D U P E 2
Cl3A Cl 0.6018(16) -0.0791(10) 0.0203(11) 0.070(4) Uani 0.075(2) 1 d D U P E 2
C119 C 0.5481(16) -0.0158(12) 0.0831(12) 0.062(3) Uani 0.075(2) 1 d D U P E 2
H119 H 0.500364 -0.040569 0.119802 0.075 Uiso 0.075(2) 1 calc R U P E 2
Cl4A Cl 0.4196(9) 0.4337(5) 0.8615(5) 0.0364(15) Uani 0.5092 1 d D U P F 2
Cl5A Cl 0.2864(7) 0.5409(5) 0.8516(4) 0.0489(16) Uani 0.5092 1 d D U P F 2
Cl6A Cl 0.3610(6) 0.5372(3) 0.9681(3) 0.0537(14) Uani 0.5092 1 d D U P F 2
C120 C 0.3836(8) 0.5213(6) 0.8797(5) 0.042(2) Uani 0.5092 1 d D U P F 2
H120 H 0.434438 0.553272 0.855002 0.050 Uiso 0.5092 1 calc R U P F 2
Cl7A Cl 0.9089(11) 0.5330(9) 0.8480(8) 0.094(4) Uani 0.126(3) 1 d D U P C 2
Cl8A Cl 0.8854(13) 0.4191(8) 0.9484(9) 0.106(5) Uani 0.126(3) 1 d D U P C 2
Cl9A Cl 1.0051(11) 0.5397(8) 0.9529(8) 0.088(4) Uani 0.126(3) 1 d D U P C 2
C121 C 0.9601(14) 0.4826(10) 0.9007(10) 0.069(4) Uani 0.126(3) 1 d D U P C 2
H121 H 1.013045 0.456717 0.869915 0.082 Uiso 0.126(3) 1 calc R U P C 2
Cl13 Cl 0.115(2) 0.0320(17) 0.0321(11) 0.0518(6) Uani 0.11(2) 1 d D U P D 2
Cl14 Cl 0.0568(19) -0.0461(13) 0.1598(12) 0.0392(5) Uani 0.11(2) 1 d D U P D 2
Cl15 Cl 0.1998(13) 0.0589(15) 0.1413(18) 0.048(5) Uani 0.11(2) 1 d D U P D 2
C122 C 0.0984(16) 0.0361(12) 0.1214(12) 0.041(4) Uani 0.11(2) 1 d D U P D 2
H122 H 0.051417 0.073255 0.140268 0.050 Uiso 0.11(2) 1 calc R U P D 2
Cl1B Cl 0.497(2) 0.0573(17) 0.1159(17) 0.069(5) Uani 0.050(2) 1 d D U P G 3
Cl2B Cl 0.6613(19) -0.0197(19) 0.1134(16) 0.066(5) Uani 0.050(2) 1 d D U P G 3
Cl3B Cl 0.568(2) -0.045(2) 0.0076(15) 0.083(6) Uani 0.050(2) 1 d D U P G 3
C124 C 0.5549(19) -0.0240(16) 0.0953(14) 0.062(4) Uani 0.050(2) 1 d D U P G 3
H124 H 0.517554 -0.061928 0.124373 0.075 Uiso 0.050(2) 1 calc R U P G 3
Cl4B Cl 0.443(2) 0.4473(16) 0.8521(16) 0.038(5) Uani 0.0518 1 d D U P H 3
Cl5B Cl 0.3030(18) 0.5553(15) 0.8952(16) 0.059(4) Uani 0.0518 1 d D U P H 3
Cl6B Cl 0.425(2) 0.5217(17) 0.9784(13) 0.061(5) Uani 0.0518 1 d D U P H 3
C123 C 0.4139(18) 0.5279(14) 0.8945(13) 0.047(4) Uani 0.0518 1 d D U P H 3
H123 H 0.458052 0.564488 0.869456 0.057 Uiso 0.0518 1 calc R U P H 3

loop_
_atom_site_aniso_label
_atom_site_aniso_U_11
_atom_site_aniso_U_22
_atom_site_aniso_U_33
_atom_site_aniso_U_23
_atom_site_aniso_U_13
_atom_site_aniso_U_12
O1 0.0259(14) 0.0284(15) 0.0285(15) -0.0030(12) -0.0070(12) 0.0007(12)
O2 0.0185(13) 0.0389(17) 0.0367(16) -0.0015(13) -0.0036(12) 0.0069(12)
O3 0.0233(14) 0.0373(17) 0.0335(15) -0.0020(13) -0.0080(12) -0.0062(12)
N1 0.0266(18) 0.060(3) 0.0226(17) -0.0065(17) -0.0075(15) 0.0001(18)
N2 0.0258(19) 0.063(3) 0.041(2) -0.020(2) -0.0032(17) 0.0006(19)
N3 0.037(2) 0.043(2) 0.0284(18) 0.0027(16) -0.0128(16) 0.0047(17)
N4 0.0240(18) 0.055(3) 0.032(2) 0.0044(18) -0.0058(15) -0.0026(17)
N5 0.0267(18) 0.039(2) 0.0280(19) -0.0039(16) -0.0032(15) -0.0008(15)
N6 0.0310(19) 0.036(2) 0.034(2) 0.0013(16) -0.0069(16) 0.0079(16)
N7 0.0250(17) 0.0337(19) 0.0262(17) -0.0023(14) -0.0018(14) 0.0006(14)
N8 0.0225(16) 0.038(2) 0.0226(16) -0.0010(15) -0.0032(13) 0.0052(14)
C1 0.039(3) 0.076(4) 0.029(2) -0.018(2) -0.016(2) 0.010(3)
C2 0.024(2) 0.077(4) 0.048(3) -0.032(3) -0.013(2) 0.005(2)
C3 0.0204(19) 0.042(3) 0.045(3) -0.017(2) -0.0005(19) -0.0007(18)
C4 0.0195(19) 0.033(2) 0.040(2) -0.0075(19) -0.0048(17) -0.0010(16)
C5 0.0229(19) 0.028(2) 0.043(3) -0.0051(19) -0.0035(18) 0.0041(16)
C6 0.025(2) 0.028(2) 0.040(2) 0.0012(18) -0.0075(18) 0.0040(16)
C7 0.0173(17) 0.0249(19) 0.033(2) 0.0014(16) -0.0043(16) -0.0002(15)
C8 0.0199(18) 0.0238(19) 0.034(2) -0.0012(16) -0.0040(16) 0.0026(15)
C9 0.0216(19) 0.033(2) 0.030(2) -0.0012(17) -0.0031(16) 0.0016(16)
C10 0.0168(17) 0.0216(18) 0.037(2) 0.0027(16) -0.0003(16) 0.0006(14)
C11 0.0203(19) 0.0233(19) 0.036(2) 0.0021(16) -0.0020(17) 0.0013(15)
C12 0.0191(18) 0.030(2) 0.028(2) 0.0014(16) 0.0012(15) 0.0044(15)
C13 0.0195(18) 0.029(2) 0.037(2) 0.0029(18) 0.0013(17) 0.0047(16)
C14 0.025(2) 0.026(2) 0.033(2) 0.0008(17) -0.0037(17) 0.0042(16)
C15 0.022(2) 0.045(3) 0.035(2) -0.003(2) 0.0012(18) 0.0021(18)
C16 0.0206(19) 0.040(2) 0.035(2) -0.0005(19) 0.0012(17) 0.0021(17)
C17 0.026(2) 0.031(2) 0.038(2) 0.0006(18) -0.0044(18) 0.0047(17)
C18 0.037(2) 0.039(2) 0.031(2) -0.0016(19) -0.0063(19) 0.008(2)
C19 0.031(2) 0.043(2) 0.0206(19) -0.0030(18) -0.0019(16) 0.0105(19)
C20 0.049(3) 0.060(3) 0.023(2) 0.002(2) -0.010(2) -0.004(2)
C21 0.046(3) 0.059(3) 0.037(3) 0.000(2) -0.019(2) 0.006(3)
C22 0.029(2) 0.033(2) 0.031(2) 0.0006(17) -0.0095(17) 0.0014(17)
C23 0.0221(18) 0.027(2) 0.027(2) -0.0004(16) -0.0066(15) 0.0031(15)
C24 0.0207(18) 0.034(2) 0.026(2) -0.0012(17) 0.0013(15) 0.0043(16)
C25 0.0195(18) 0.032(2) 0.029(2) -0.0037(17) -0.0032(16) 0.0047(16)
C26 0.0179(17) 0.0232(18) 0.028(2) -0.0029(15) -0.0042(15) 0.0014(14)
C27 0.0194(18) 0.029(2) 0.0239(19) -0.0008(15) -0.0025(15) 0.0015(15)
C28 0.0157(17) 0.035(2) 0.032(2) -0.0007(17) -0.0050(15) 0.0037(16)
C29 0.0190(17) 0.0256(19) 0.029(2) -0.0026(16) -0.0056(15) 0.0000(15)
C30 0.0159(16) 0.0266(19) 0.0252(19) -0.0020(15) -0.0036(14) 0.0040(14)
C31 0.0249(19) 0.029(2) 0.027(2) -0.0039(16) -0.0061(16) 0.0022(16)
C32 0.0234(19) 0.038(2) 0.025(2) -0.0053(17) -0.0083(16) 0.0047(17)
C33 0.0187(17) 0.031(2) 0.0263(19) -0.0032(16) -0.0050(15) 0.0039(15)
C34 0.0217(18) 0.028(2) 0.0259(19) -0.0041(16) -0.0051(15) 0.0021(15)
C35 0.0244(19) 0.027(2) 0.026(2) -0.0041(16) -0.0067(16) 0.0014(16)
C36 0.0203(18) 0.0266(19) 0.028(2) -0.0007(16) -0.0048(15) 0.0032(15)
C37 0.027(2) 0.036(2) 0.025(2) 0.0012(17) -0.0042(16) 0.0039(17)
C38 0.030(2) 0.037(2) 0.0191(18) 0.0004(16) -0.0075(16) -0.0003(17)
C39 0.025(2) 0.057(3) 0.027(2) -0.006(2) -0.0027(17) 0.003(2)
C40 0.0212(19) 0.059(3) 0.029(2) 0.002(2) -0.0020(17) -0.001(2)
C41 0.0183(18) 0.037(2) 0.032(2) 0.0040(18) -0.0050(16) 0.0022(16)
C42 0.0197(18) 0.034(2) 0.032(2) 0.0000(18) -0.0051(16) 0.0056(16)
C43 0.031(2) 0.034(2) 0.025(2) -0.0027(17) -0.0075(17) 0.0016(17)
C44 0.030(2) 0.028(2) 0.032(2) -0.0018(17) -0.0038(17) -0.0009(17)
C45 0.0189(18) 0.030(2) 0.027(2) -0.0011(16) -0.0046(15) 0.0026(15)
C46 0.0246(19) 0.029(2) 0.026(2) -0.0029(16) -0.0023(16) -0.0007(16)
C47 0.0234(19) 0.029(2) 0.032(2) -0.0021(17) -0.0068(17) 0.0020(16)
C48 0.0191(17) 0.030(2) 0.029(2) -0.0024(17) -0.0055(15) 0.0031(15)
C49 0.0200(18) 0.0231(18) 0.028(2) 0.0001(16) -0.0040(15) -0.0011(15)
C50 0.0231(19) 0.025(2) 0.030(2) 0.0006(16) -0.0040(16) -0.0017(15)
C51 0.026(2) 0.026(2) 0.033(2) -0.0051(17) -0.0056(17) 0.0017(16)
C52 0.0214(19) 0.030(2) 0.028(2) -0.0027(16) -0.0055(16) 0.0009(16)
C53 0.026(2) 0.029(2) 0.029(2) 0.0013(16) -0.0058(17) 0.0006(16)
C54 0.0256(19) 0.0231(19) 0.0281(19) -0.0039(16) -0.0067(16) 0.0007(15)
C55 0.025(2) 0.028(2) 0.034(2) -0.0059(17) -0.0032(17) 0.0020(16)
C56 0.027(2) 0.040(2) 0.029(2) -0.0016(18) -0.0029(17) -0.0007(18)
C57 0.028(2) 0.037(2) 0.024(2) 0.0020(17) -0.0005(17) -0.0021(18)
O4 0.0207(13) 0.0369(16) 0.0326(15) -0.0027(13) -0.0035(12) -0.0069(12)
O5 0.0254(14) 0.0245(14) 0.0266(14) -0.0027(11) -0.0047(11) 0.0022(11)
O6 0.0247(14) 0.0436(18) 0.0310(15) -0.0032(14) -0.0069(12) 0.0102(13)
N9 0.0260(17) 0.038(2) 0.0215(16) -0.0058(14) -0.0013(13) 0.0042(15)
N10 0.0301(18) 0.0316(19) 0.0294(18) -0.0035(15) -0.0093(15) 0.0042(15)
N11 0.0222(16) 0.037(2) 0.0265(18) -0.0029(15) -0.0029(14) 0.0028(14)
N12 0.0257(18) 0.044(2) 0.0236(17) -0.0066(15) -0.0027(14) 0.0015(15)
N13 0.034(2) 0.0313(19) 0.0294(19) -0.0014(15) -0.0048(15) -0.0019(15)
N14 0.0283(18) 0.0348(19) 0.0262(18) 0.0026(15) -0.0018(15) 0.0028(15)
N15 0.0217(16) 0.0366(19) 0.0218(16) -0.0039(14) -0.0015(13) 0.0021(14)
N16 0.0259(17) 0.0334(19) 0.0208(16) -0.0021(14) -0.0029(13) 0.0016(14)
C58 0.025(2) 0.047(3) 0.023(2) -0.0035(18) 0.0018(16) 0.0001(18)
C59 0.023(2) 0.048(3) 0.029(2) -0.0070(19) -0.0004(17) 0.0028(19)
C60 0.0224(19) 0.036(2) 0.025(2) -0.0024(17) -0.0032(16) 0.0002(16)
C61 0.0211(18) 0.030(2) 0.028(2) -0.0041(16) -0.0052(16) -0.0012(16)
C62 0.0185(18) 0.0248(19) 0.030(2) -0.0044(16) -0.0035(15) 0.0025(14)
C63 0.0237(19) 0.031(2) 0.026(2) 0.0018(16) -0.0058(16) 0.0016(16)
C64 0.0224(18) 0.0251(19) 0.0250(19) -0.0015(15) -0.0044(15) -0.0016(15)
C65 0.032(2) 0.026(2) 0.027(2) -0.0009(16) -0.0079(17) 0.0026(17)
C66 0.032(2) 0.026(2) 0.029(2) -0.0007(16) -0.0070(17) 0.0011(17)
C67 0.0171(17) 0.029(2) 0.0229(18) -0.0030(16) -0.0063(14) 0.0013(15)
C68 0.0176(17) 0.0239(18) 0.0226(18) -0.0023(15) -0.0028(14) 0.0020(14)
C69 0.0201(18) 0.0245(19) 0.027(2) -0.0029(15) -0.0035(15) -0.0026(15)
C70 0.0228(19) 0.0248(19) 0.027(2) -0.0013(16) -0.0034(16) -0.0011(15)
C71 0.0176(17) 0.028(2) 0.0254(19) 0.0003(16) -0.0016(15) 0.0042(15)
C72 0.0225(18) 0.032(2) 0.0234(19) -0.0015(16) -0.0048(15) 0.0006(16)
C73 0.0229(18) 0.0239(18) 0.0257(19) -0.0005(15) -0.0060(15) -0.0018(15)
C74 0.0170(17) 0.032(2) 0.029(2) 0.0064(17) -0.0035(15) -0.0011(15)
C75 0.025(2) 0.037(2) 0.029(2) 0.0031(18) 0.0026(17) -0.0010(17)
C76 0.025(2) 0.032(2) 0.0242(19) -0.0027(16) -0.0005(16) 0.0032(16)
C77 0.0219(19) 0.049(3) 0.0222(19) -0.0023(18) -0.0087(16) 0.0018(18)
C78 0.0233(19) 0.043(2) 0.026(2) 0.0009(18) -0.0047(16) 0.0041(18)
C79 0.0155(16) 0.030(2) 0.032(2) -0.0041(17) -0.0048(15) 0.0035(15)
C80 0.0174(17) 0.029(2) 0.0239(19) -0.0020(15) -0.0038(14) 0.0030(15)
C81 0.0239(19) 0.026(2) 0.031(2) -0.0040(16) -0.0047(16) -0.0007(16)
C82 0.0216(19) 0.029(2) 0.0260(19) -0.0073(16) -0.0035(15) 0.0001(15)
C83 0.0168(17) 0.0260(19) 0.026(2) -0.0043(15) -0.0023(15) 0.0011(14)
C84 0.0177(17) 0.029(2) 0.0270(19) -0.0062(16) -0.0032(15) 0.0000(15)
C85 0.0195(17) 0.028(2) 0.0241(19) -0.0049(15) -0.0029(15) 0.0021(15)
C86 0.0179(17) 0.0229(18) 0.030(2) -0.0034(16) -0.0022(15) -0.0004(15)
C87 0.0216(18) 0.0235(19) 0.0253(19) -0.0019(15) -0.0040(15) -0.0016(15)
C88 0.0200(18) 0.028(2) 0.026(2) -0.0061(16) 0.0004(15) 0.0006(15)
C89 0.0187(18) 0.028(2) 0.031(2) -0.0043(16) -0.0026(16) -0.0020(15)
C90 0.027(2) 0.0243(19) 0.0240(19) -0.0009(15) -0.0012(16) -0.0028(15)
C91 0.0223(19) 0.036(2) 0.0234(19) -0.0022(17) 0.0026(16) 0.0025(16)
C92 0.0200(18) 0.033(2) 0.029(2) -0.0022(17) 0.0000(16) -0.0005(16)
C93 0.028(2) 0.028(2) 0.029(2) -0.0007(16) -0.0062(17) -0.0007(16)
C94 0.042(2) 0.032(2) 0.025(2) 0.0004(17) -0.0097(18) 0.0012(19)
C95 0.035(2) 0.036(2) 0.0175(18) -0.0006(16) -0.0019(16) -0.0011(18)
C96 0.035(2) 0.044(3) 0.023(2) -0.0091(18) -0.0055(18) 0.008(2)
C97 0.032(2) 0.039(2) 0.029(2) -0.0065(18) -0.0110(18) 0.0018(19)
C98 0.027(2) 0.028(2) 0.029(2) -0.0047(16) -0.0064(16) 0.0029(16)
C99 0.0197(17) 0.0255(19) 0.0237(19) -0.0026(15) -0.0035(15) 0.0011(15)
C100 0.0213(18) 0.0263(19) 0.026(2) -0.0023(16) -0.0024(15) 0.0004(15)
C101 0.0192(17) 0.0275(19) 0.0248(19) -0.0028(15) -0.0027(15) 0.0025(15)
C102 0.0199(17) 0.0245(18) 0.0230(18) -0.0004(15) -0.0016(15) 0.0003(15)
C103 0.0225(19) 0.033(2) 0.0229(19) -0.0034(16) 0.0006(15) 0.0008(16)
C104 0.0211(18) 0.034(2) 0.0192(18) -0.0020(16) 0.0014(15) 0.0007(16)
C105 0.0211(18) 0.0268(19) 0.0216(18) -0.0002(15) -0.0006(14) 0.0024(15)
C106 0.0199(17) 0.029(2) 0.0195(17) -0.0026(15) -0.0045(14) 0.0005(15)
C107 0.026(2) 0.027(2) 0.0221(18) 0.0002(15) -0.0043(15) 0.0023(15)
C108 0.0244(19) 0.0228(19) 0.028(2) -0.0004(15) -0.0031(16) 0.0032(15)
C109 0.0199(18) 0.0277(19) 0.0218(18) 0.0008(15) -0.0038(15) 0.0007(15)
C110 0.0245(19) 0.028(2) 0.0208(18) 0.0008(15) -0.0027(15) -0.0004(16)
C111 0.0217(18) 0.0274(19) 0.0264(19) -0.0010(16) -0.0067(15) 0.0030(15)
C112 0.0185(17) 0.028(2) 0.027(2) -0.0043(16) -0.0020(15) 0.0024(15)
C113 0.028(2) 0.032(2) 0.029(2) -0.0043(17) -0.0060(17) 0.0026(17)
C114 0.029(2) 0.039(2) 0.0200(19) -0.0043(17) -0.0038(16) 0.0043(18)
Cl1 0.0504(9) 0.0694(11) 0.0538(9) -0.0105(8) -0.0228(7) 0.0009(8)
Cl2 0.0559(10) 0.0707(11) 0.0485(9) 0.0057(8) -0.0028(7) 0.0257(8)
Cl3 0.0389(7) 0.0422(8) 0.0421(9) -0.0026(7) -0.0100(7) 0.0006(6)
C115 0.035(2) 0.049(3) 0.042(3) -0.001(2) -0.011(2) 0.001(2)
Cl4 0.036(3) 0.045(3) 0.062(6) 0.007(3) -0.012(4) 0.007(2)
Cl5 0.047(3) 0.037(4) 0.084(5) 0.009(3) -0.032(4) -0.005(2)
Cl6 0.054(3) 0.092(5) 0.060(4) -0.030(3) 0.014(3) -0.005(3)
C118 0.042(4) 0.035(4) 0.047(4) -0.010(4) -0.003(4) -0.001(4)
Cl7 0.0337(7) 0.0453(8) 0.0651(10) -0.0017(7) -0.0155(6) 0.0039(6)
Cl8 0.0537(9) 0.0687(11) 0.0384(8) -0.0005(8) -0.0001(7) -0.0058(8)
Cl9 0.0458(8) 0.0437(8) 0.0542(9) 0.0017(7) -0.0074(7) -0.0088(6)
C117 0.033(2) 0.047(3) 0.037(3) -0.006(2) -0.005(2) -0.008(2)
Cl10 0.0787(15) 0.0436(15) 0.0310(7) -0.0015(8) -0.0114(7) -0.0065(11)
Cl11 0.0323(14) 0.0417(7) 0.0403(6) 0.0095(5) -0.0045(8) -0.0013(8)
Cl12 0.0470(10) 0.0400(12) 0.069(2) -0.0055(12) -0.0102(12) -0.0086(8)
C116 0.039(2) 0.034(2) 0.027(2) -0.0034(19) -0.003(2) 0.009(2)
Cl1A 0.059(6) 0.063(7) 0.061(7) -0.009(6) -0.003(6) 0.001(6)
Cl2A 0.068(7) 0.081(8) 0.077(8) -0.005(7) -0.011(7) 0.002(7)
Cl3A 0.063(7) 0.069(7) 0.072(7) 0.007(6) -0.011(6) 0.016(6)
C119 0.056(5) 0.066(5) 0.061(5) 0.000(5) -0.009(5) 0.007(5)
Cl4A 0.035(3) 0.032(2) 0.037(3) -0.0052(19) 0.000(2) 0.0054(18)
Cl5A 0.041(2) 0.033(3) 0.066(4) 0.007(2) -0.005(2) 0.007(2)
Cl6A 0.067(3) 0.049(2) 0.0351(18) -0.0099(15) 0.0022(16) -0.006(2)
C120 0.044(4) 0.030(4) 0.045(4) -0.008(4) 0.000(4) -0.001(4)
Cl7A 0.074(7) 0.100(8) 0.104(8) -0.005(7) -0.016(7) 0.008(7)
Cl8A 0.101(9) 0.117(10) 0.089(9) -0.027(8) -0.007(8) -0.018(8)
Cl9A 0.093(8) 0.080(7) 0.081(7) -0.017(7) -0.009(7) -0.002(7)
C121 0.066(7) 0.070(7) 0.064(6) -0.010(6) -0.006(6) -0.005(6)
Cl13 0.0787(15) 0.0436(15) 0.0310(7) -0.0015(8) -0.0114(7) -0.0065(11)
Cl14 0.0323(14) 0.0417(7) 0.0403(6) 0.0095(5) -0.0045(8) -0.0013(8)
Cl15 0.031(6) 0.040(7) 0.059(9) 0.003(7) 0.014(7) 0.005(5)
C122 0.045(6) 0.037(6) 0.037(6) 0.000(6) -0.001(6) 0.001(6)
Cl1B 0.071(8) 0.072(8) 0.060(8) -0.004(8) -0.012(8) 0.005(8)
Cl2B 0.064(9) 0.073(9) 0.062(9) 0.000(8) -0.017(8) 0.006(8)
Cl3B 0.076(10) 0.081(10) 0.080(10) -0.003(10) -0.002(9) 0.014(10)
C124 0.056(6) 0.067(6) 0.060(6) 0.002(6) -0.010(6) 0.008(6)
Cl4B 0.039(8) 0.046(8) 0.035(8) 0.002(8) -0.021(7) -0.001(8)
Cl5B 0.055(7) 0.047(7) 0.067(7) -0.004(7) -0.002(7) 0.005(7)
Cl6B 0.065(10) 0.058(10) 0.057(10) -0.012(9) -0.011(9) -0.011(9)
C123 0.046(6) 0.041(6) 0.049(6) -0.008(6) -0.003(6) 0.000(6)

loop_
_atom_type_symbol
_atom_type_description
_atom_type_scat_dispersion_real
_atom_type_scat_dispersion_imag
_atom_type_scat_source
C C 0.0033 0.0016 'International Tables Vol C Tables 4.2.6.8 and 6.1.1.4'
H H 0.0000 0.0000 'International Tables Vol C Tables 4.2.6.8 and 6.1.1.4'
Cl Cl 0.1484 0.1585 'International Tables Vol C Tables 4.2.6.8 and 6.1.1.4'
N N 0.0061 0.0033 'International Tables Vol C Tables 4.2.6.8 and 6.1.1.4'
O O 0.0106 0.0060 'International Tables Vol C Tables 4.2.6.8 and 6.1.1.4'

loop_
_geom_angle_atom_site_label_1
_geom_angle_atom_site_label_2
_geom_angle_atom_site_label_3
_geom_angle
_geom_angle_site_symmetry_1
_geom_angle_site_symmetry_3
_geom_angle_publ_flag
C1 N1 C20 111.7(4) . . ?
C1 N1 C39 113.7(4) . . ?
C39 N1 C20 112.1(4) . . ?
C3 N2 C2 118.2(5) . . ?
C22 N3 C21 117.4(4) . . ?
C41 N4 C40 118.0(4) . . ?
C55 N5 C56 117.3(4) . . ?
C17 N6 C18 117.4(4) . . ?
C36 N7 C37 118.0(4) . . ?
C38 N8 C19 112.9(4) . . ?
C38 N8 C57 110.3(3) . . ?
C57 N8 C19 110.8(3) . . ?
N1 C1 H1A 109.4 . . ?
N1 C1 H1B 109.4 . . ?
N1 C1 C2 111.0(4) . . ?
H1A C1 H1B 108.0 . . ?
C2 C1 H1A 109.4 . . ?
C2 C1 H1B 109.4 . . ?
N2 C2 C1 109.5(5) . . ?
N2 C2 H2A 109.8 . . ?
N2 C2 H2B 109.8 . . ?
C1 C2 H2A 109.8 . . ?
C1 C2 H2B 109.8 . . ?
H2A C2 H2B 108.2 . . ?
N2 C3 H3 119.1 . . ?
N2 C3 C4 121.8(5) . . ?
C4 C3 H3 119.1 . . ?
C5 C4 C3 120.5(4) . . ?
C5 C4 C9 120.4(4) . . ?
C9 C4 C3 119.0(4) . . ?
C4 C5 H5 120.0 . . ?
C6 C5 C4 120.1(4) . . ?
C6 C5 H5 120.0 . . ?
C5 C6 H6 120.1 . . ?
C5 C6 C7 119.9(4) . . ?
C7 C6 H6 120.1 . . ?
C6 C7 C8 120.0(4) . . ?
C6 C7 C10 121.5(4) . . ?
C8 C7 C10 118.3(4) . . ?
C7 C8 H8 119.8 . . ?
C9 C8 C7 120.4(4) . . ?
C9 C8 H8 119.8 . . ?
C4 C9 H9 120.4 . . ?
C8 C9 C4 119.2(4) . . ?
C8 C9 H9 120.4 . . ?
O2 C10 C7 118.9(4) . . ?
O2 C10 C11 119.9(4) . . ?
C7 C10 C11 121.1(3) . . ?
C12 C11 C10 123.2(4) . . ?
C12 C11 C16 119.3(4) . . ?
C16 C11 C10 117.3(4) . . ?
C11 C12 H12 119.6 . . ?
C13 C12 C11 120.8(4) . . ?
C13 C12 H12 119.6 . . ?
C12 C13 H13 119.9 . . ?
C12 C13 C14 120.2(4) . . ?
C14 C13 H13 119.9 . . ?
C13 C14 C17 119.0(4) . . ?
C15 C14 C13 119.3(4) . . ?
C15 C14 C17 121.7(4) . . ?
C14 C15 H15 119.8 . . ?
C14 C15 C16 120.4(4) . . ?
C16 C15 H15 119.8 . . ?
C11 C16 C15 120.1(4) . . ?
C11 C16 H16 120.0 . . ?
C15 C16 H16 120.0 . . ?
N6 C17 C14 121.8(4) . . ?
N6 C17 H17 119.1 . . ?
C14 C17 H17 119.1 . . ?
N6 C18 H18A 109.4 . . ?
N6 C18 H18B 109.4 . . ?
N6 C18 C19 111.4(4) . . ?
H18A C18 H18B 108.0 . . ?
C19 C18 H18A 109.4 . . ?
C19 C18 H18B 109.4 . . ?
N8 C19 C18 112.9(3) . . ?
N8 C19 H19A 109.0 . . ?
N8 C19 H19B 109.0 . . ?
C18 C19 H19A 109.0 . . ?
C18 C19 H19B 109.0 . . ?
H19A C19 H19B 107.8 . . ?
N1 C20 H20A 109.4 . . ?
N1 C20 H20B 109.4 . . ?
N1 C20 C21 111.0(4) . . ?
H20A C20 H20B 108.0 . . ?
C21 C20 H20A 109.4 . . ?
C21 C20 H20B 109.4 . . ?
N3 C21 C20 110.0(4) . . ?
N3 C21 H21A 109.7 . . ?
N3 C21 H21B 109.7 . . ?
C20 C21 H21A 109.7 . . ?
C20 C21 H21B 109.7 . . ?
H21A C21 H21B 108.2 . . ?
N3 C22 H22 118.7 . . ?
N3 C22 C23 122.7(4) . . ?
C23 C22 H22 118.7 . . ?
C24 C23 C22 122.2(4) . . ?
C28 C23 C22 118.5(4) . . ?
C28 C23 C24 119.2(4) . . ?
C23 C24 H24 119.9 . . ?
C25 C24 C23 120.1(4) . . ?
C25 C24 H24 119.9 . . ?
C24 C25 H25 119.7 . . ?
C24 C25 C26 120.7(4) . . ?
C26 C25 H25 119.7 . . ?
C25 C26 C29 119.8(3) . . ?
C27 C26 C25 119.3(4) . . ?
C27 C26 C29 120.8(3) . . ?
C26 C27 H27 119.9 . . ?
C28 C27 C26 120.2(4) . . ?
C28 C27 H27 119.9 . . ?
C23 C28 H28 119.8 . . ?
C27 C28 C23 120.4(4) . . ?
C27 C28 H28 119.8 . . ?
O3 C29 C26 119.9(4) . . ?
O3 C29 C30 120.3(4) . . ?
C26 C29 C30 119.7(3) . . ?
C31 C30 C29 120.4(4) . . ?
C31 C30 C35 118.7(4) . . ?
C35 C30 C29 120.7(4) . . ?
C30 C31 H31 119.8 . . ?
C30 C31 C32 120.4(4) . . ?
C32 C31 H31 119.8 . . ?
C31 C32 H32 119.3 . . ?
C31 C32 C33 121.3(4) . . ?
C33 C32 H32 119.3 . . ?
C32 C33 C36 122.9(4) . . ?
C34 C33 C32 118.1(4) . . ?
C34 C33 C36 118.9(4) . . ?
C33 C34 H34 119.6 . . ?
C33 C34 C35 120.8(4) . . ?
C35 C34 H34 119.6 . . ?
C30 C35 H35 119.7 . . ?
C34 C35 C30 120.7(4) . . ?
C34 C35 H35 119.7 . . ?
N7 C36 C33 122.6(4) . . ?
N7 C36 H36 118.7 . . ?
C33 C36 H36 118.7 . . ?
N7 C37 H37A 109.4 . . ?
N7 C37 H37B 109.4 . . ?
N7 C37 C38 111.0(4) . . ?
H37A C37 H37B 108.0 . . ?
C38 C37 H37A 109.4 . . ?
C38 C37 H37B 109.4 . . ?
N8 C38 C37 112.7(3) . . ?
N8 C38 H38A 109.0 . . ?
N8 C38 H38B 109.0 . . ?
C37 C38 H38A 109.0 . . ?
C37 C38 H38B 109.0 . . ?
H38A C38 H38B 107.8 . . ?
N1 C39 H39A 109.2 . . ?
N1 C39 H39B 109.2 . . ?
N1 C39 C40 112.1(4) . . ?
H39A C39 H39B 107.9 . . ?
C40 C39 H39A 109.2 . . ?
C40 C39 H39B 109.2 . . ?
N4 C40 C39 111.0(4) . . ?
N4 C40 H40A 109.4 . . ?
N4 C40 H40B 109.4 . . ?
C39 C40 H40A 109.4 . . ?
C39 C40 H40B 109.4 . . ?
H40A C40 H40B 108.0 . . ?
N4 C41 H41 119.3 . . ?
N4 C41 C42 121.4(4) . . ?
C42 C41 H41 119.3 . . ?
C43 C42 C41 122.2(4) . . ?
C47 C42 C41 118.9(4) . . ?
C47 C42 C43 118.9(4) . . ?
C42 C43 H43 119.6 . . ?
C42 C43 C44 120.8(4) . . ?
C44 C43 H43 119.6 . . ?
C43 C44 H44 119.7 . . ?
C43 C44 C45 120.6(4) . . ?
C45 C44 H44 119.7 . . ?
C44 C45 C48 118.5(4) . . ?
C46 C45 C44 118.1(4) . . ?
C46 C45 C48 123.1(4) . . ?
C45 C46 H46 119.2 . . ?
C45 C46 C47 121.7(4) . . ?
C47 C46 H46 119.2 . . ?
C42 C47 C46 120.0(4) . . ?
C42 C47 H47 120.0 . . ?
C46 C47 H47 120.0 . . ?
O1 C48 C45 120.2(4) . . ?
O1 C48 C49 118.9(4) . . ?
C49 C48 C45 120.9(4) . . ?
C50 C49 C48 122.0(4) . . ?
C50 C49 C54 119.6(4) . . ?
C54 C49 C48 118.1(4) . . ?
C49 C50 H50 120.2 . . ?
C51 C50 C49 119.6(4) . . ?
C51 C50 H50 120.2 . . ?
C50 C51 H51 119.6 . . ?
C50 C51 C52 120.7(4) . . ?
C52 C51 H51 119.6 . . ?
C51 C52 C53 119.7(4) . . ?
C51 C52 C55 120.5(4) . . ?
C53 C52 C55 119.7(4) . . ?
C52 C53 H53 120.2 . . ?
C54 C53 C52 119.5(4) . . ?
C54 C53 H53 120.2 . . ?
C49 C54 H54 119.6 . . ?
C53 C54 C49 120.7(4) . . ?
C53 C54 H54 119.6 . . ?
N5 C55 C52 121.5(4) . . ?
N5 C55 H55 119.2 . . ?
C52 C55 H55 119.2 . . ?
N5 C56 H56A 109.9 . . ?
N5 C56 H56B 109.9 . . ?
N5 C56 C57 108.7(4) . . ?
H56A C56 H56B 108.3 . . ?
C57 C56 H56A 109.9 . . ?
C57 C56 H56B 109.9 . . ?
N8 C57 C56 111.3(4) . . ?
N8 C57 H57A 109.4 . . ?
N8 C57 H57B 109.4 . . ?
C56 C57 H57A 109.4 . . ?
C56 C57 H57B 109.4 . . ?
H57A C57 H57B 108.0 . . ?
C58 N9 C96 112.9(3) . . ?
C77 N9 C58 111.8(4) . . ?
C77 N9 C96 114.0(4) . . ?
C98 N10 C97 117.2(4) . . ?
C79 N11 C78 118.0(4) . . ?
C60 N12 C59 117.8(4) . . ?
C93 N13 C94 118.2(4) . . ?
C74 N14 C75 118.0(4) . . ?
C112 N15 C113 117.2(4) . . ?
C76 N16 C95 110.2(3) . . ?
C76 N16 C114 111.7(4) . . ?
C114 N16 C95 111.8(4) . . ?
N9 C58 H58A 109.6 . . ?
N9 C58 H58B 109.6 . . ?
N9 C58 C59 110.2(4) . . ?
H58A C58 H58B 108.1 . . ?
C59 C58 H58A 109.6 . . ?
C59 C58 H58B 109.6 . . ?
N12 C59 C58 109.6(4) . . ?
N12 C59 H59A 109.8 . . ?
N12 C59 H59B 109.8 . . ?
C58 C59 H59A 109.8 . . ?
C58 C59 H59B 109.8 . . ?
H59A C59 H59B 108.2 . . ?
N12 C60 H60 118.9 . . ?
N12 C60 C61 122.2(4) . . ?
C61 C60 H60 118.9 . . ?
C62 C61 C60 120.1(4) . . ?
C62 C61 C66 119.2(4) . . ?
C66 C61 C60 120.7(4) . . ?
C61 C62 H62 119.4 . . ?
C63 C62 C61 121.3(4) . . ?
C63 C62 H62 119.4 . . ?
C62 C63 H63 120.2 . . ?
C62 C63 C64 119.7(4) . . ?
C64 C63 H63 120.2 . . ?
C63 C64 C65 119.5(4) . . ?
C63 C64 C67 122.2(4) . . ?
C65 C64 C67 118.0(4) . . ?
C64 C65 H65 119.6 . . ?
C66 C65 C64 120.8(4) . . ?
C66 C65 H65 119.6 . . ?
C61 C66 H66 120.2 . . ?
C65 C66 C61 119.5(4) . . ?
C65 C66 H66 120.2 . . ?
O5 C67 C64 118.7(4) . . ?
O5 C67 C68 120.5(4) . . ?
C64 C67 C68 120.8(3) . . ?
C69 C68 C67 123.5(4) . . ?
C73 C68 C67 118.0(3) . . ?
C73 C68 C69 118.2(4) . . ?
C68 C69 H69 119.3 . . ?
C68 C69 C70 121.4(4) . . ?
C70 C69 H69 119.3 . . ?
C69 C70 H70 120.0 . . ?
C71 C70 C69 119.9(4) . . ?
C71 C70 H70 120.0 . . ?
C70 C71 C72 118.7(4) . . ?
C70 C71 C74 119.9(4) . . ?
C72 C71 C74 121.4(4) . . ?
C71 C72 H72 119.5 . . ?
C73 C72 C71 121.0(4) . . ?
C73 C72 H72 119.5 . . ?
C68 C73 C72 120.6(4) . . ?
C68 C73 H73 119.7 . . ?
C72 C73 H73 119.7 . . ?
N14 C74 C71 120.9(4) . . ?
N14 C74 H74 119.6 . . ?
C71 C74 H74 119.6 . . ?
N14 C75 H75A 109.8 . . ?
N14 C75 H75B 109.8 . . ?
N14 C75 C76 109.4(4) . . ?
H75A C75 H75B 108.2 . . ?
C76 C75 H75A 109.8 . . ?
C76 C75 H75B 109.8 . . ?
N16 C76 C75 112.6(4) . . ?
N16 C76 H76A 109.1 . . ?
N16 C76 H76B 109.1 . . ?
C75 C76 H76A 109.1 . . ?
C75 C76 H76B 109.1 . . ?
H76A C76 H76B 107.8 . . ?
N9 C77 H77A 109.4 . . ?
N9 C77 H77B 109.4 . . ?
N9 C77 C78 111.2(3) . . ?
H77A C77 H77B 108.0 . . ?
C78 C77 H77A 109.4 . . ?
C78 C77 H77B 109.4 . . ?
N11 C78 C77 110.0(4) . . ?
N11 C78 H78A 109.7 . . ?
N11 C78 H78B 109.7 . . ?
C77 C78 H78A 109.7 . . ?
C77 C78 H78B 109.7 . . ?
H78A C78 H78B 108.2 . . ?
N11 C79 H79 118.9 . . ?
N11 C79 C80 122.2(4) . . ?
C80 C79 H79 118.9 . . ?
C81 C80 C79 119.4(4) . . ?
C81 C80 C85 119.1(4) . . ?
C85 C80 C79 121.5(4) . . ?
C80 C81 H81 120.0 . . ?
C80 C81 C82 120.1(4) . . ?
C82 C81 H81 120.0 . . ?
C81 C82 H82 119.6 . . ?
C83 C82 C81 120.7(4) . . ?
C83 C82 H82 119.6 . . ?
C82 C83 C86 121.8(4) . . ?
C84 C83 C82 119.2(4) . . ?
C84 C83 C86 118.8(4) . . ?
C83 C84 H84 120.0 . . ?
C83 C84 C85 120.0(4) . . ?
C85 C84 H84 120.0 . . ?
C80 C85 C84 121.0(4) . . ?
C80 C85 H85 119.5 . . ?
C84 C85 H85 119.5 . . ?
O4 C86 C83 119.4(4) . . ?
O4 C86 C87 119.7(4) . . ?
C87 C86 C83 121.0(3) . . ?
C88 C87 C86 123.1(3) . . ?
C88 C87 C92 119.4(4) . . ?
C92 C87 C86 117.4(4) . . ?
C87 C88 H88 120.0 . . ?
C87 C88 C89 120.0(4) . . ?
C89 C88 H88 120.0 . . ?
C88 C89 H89 119.6 . . ?
C88 C89 C90 120.9(4) . . ?
C90 C89 H89 119.6 . . ?
C89 C90 C91 118.6(4) . . ?
C89 C90 C93 119.8(4) . . ?
C91 C90 C93 121.6(4) . . ?
C90 C91 H91 119.5 . . ?
C92 C91 C90 120.9(4) . . ?
C92 C91 H91 119.5 . . ?
C87 C92 H92 120.0 . . ?
C91 C92 C87 120.0(4) . . ?
C91 C92 H92 120.0 . . ?
N13 C93 C90 123.0(4) . . ?
N13 C93 H93 118.5 . . ?
C90 C93 H93 118.5 . . ?
N13 C94 H94A 109.5 . . ?
N13 C94 H94B 109.5 . . ?
N13 C94 C95 110.5(4) . . ?
H94A C94 H94B 108.1 . . ?
C95 C94 H94A 109.5 . . ?
C95 C94 H94B 109.5 . . ?
N16 C95 C94 112.9(3) . . ?
N16 C95 H95A 109.0 . . ?
N16 C95 H95B 109.0 . . ?
C94 C95 H95A 109.0 . . ?
C94 C95 H95B 109.0 . . ?
H95A C95 H95B 107.8 . . ?
N9 C96 H96A 109.2 . . ?
N9 C96 H96B 109.2 . . ?
N9 C96 C97 112.2(3) . . ?
H96A C96 H96B 107.9 . . ?
C97 C96 H96A 109.2 . . ?
C97 C96 H96B 109.2 . . ?
N10 C97 C96 110.4(4) . . ?
N10 C97 H97A 109.6 . . ?
N10 C97 H97B 109.6 . . ?
C96 C97 H97A 109.6 . . ?
C96 C97 H97B 109.6 . . ?
H97A C97 H97B 108.1 . . ?
N10 C98 H98 118.5 . . ?
N10 C98 C99 123.0(4) . . ?
C99 C98 H98 118.5 . . ?
C100 C99 C98 117.9(4) . . ?
C104 C99 C98 123.0(4) . . ?
C104 C99 C100 119.1(4) . . ?
C99 C100 H100 119.8 . . ?
C101 C100 C99 120.4(4) . . ?
C101 C100 H100 119.8 . . ?
C100 C101 H101 119.6 . . ?
C100 C101 C102 120.9(4) . . ?
C102 C101 H101 119.6 . . ?
C101 C102 C103 118.5(4) . . ?
C101 C102 C105 121.2(3) . . ?
C103 C102 C105 120.1(4) . . ?
C102 C103 H103 119.8 . . ?
C104 C103 C102 120.4(4) . . ?
C104 C103 H103 119.8 . . ?
C99 C104 H104 119.7 . . ?
C103 C104 C99 120.7(4) . . ?
C103 C104 H104 119.7 . . ?
O6 C105 C102 121.3(3) . . ?
O6 C105 C106 120.1(4) . . ?
C102 C105 C106 118.6(3) . . ?
C107 C106 C105 120.0(4) . . ?
C107 C106 C111 120.7(4) . . ?
C111 C106 C105 119.2(4) . . ?
C106 C107 H107 120.3 . . ?
C108 C107 C106 119.3(4) . . ?
C108 C107 H107 120.3 . . ?
C107 C108 H108 120.0 . . ?
C107 C108 C109 119.9(4) . . ?
C109 C108 H108 120.0 . . ?
C108 C109 C112 119.0(4) . . ?
C110 C109 C108 120.2(4) . . ?
C110 C109 C112 120.7(4) . . ?
C109 C110 H110 119.9 . . ?
C111 C110 C109 120.2(4) . . ?
C111 C110 H110 119.9 . . ?
C106 C111 H111 120.2 . . ?
C110 C111 C106 119.6(4) . . ?
C110 C111 H111 120.2 . . ?
N15 C112 C109 122.6(4) . . ?
N15 C112 H112 118.7 . . ?
C109 C112 H112 118.7 . . ?
N15 C113 H11A 109.3 . . ?
N15 C113 H11B 109.3 . . ?
N15 C113 C114 111.6(4) . . ?
H11A C113 H11B 108.0 . . ?
C114 C113 H11A 109.3 . . ?
C114 C113 H11B 109.3 . . ?
N16 C114 C113 111.8(4) . . ?
N16 C114 H11C 109.3 . . ?
N16 C114 H11D 109.3 . . ?
C113 C114 H11C 109.3 . . ?
C113 C114 H11D 109.3 . . ?
H11C C114 H11D 107.9 . . ?
Cl1 C115 Cl3 109.9(3) . . ?
Cl1 C115 H115 108.7 . . ?
Cl2 C115 Cl1 109.6(3) . . ?
Cl2 C115 Cl3 111.1(3) . . ?
Cl2 C115 H115 108.7 . . ?
Cl3 C115 H115 108.7 . . ?
Cl4 C118 Cl5 111.7(6) . . ?
Cl4 C118 Cl6 110.1(6) . . ?
Cl4 C118 H118 108.1 . . ?
Cl5 C118 H118 108.1 . . ?
Cl6 C118 Cl5 110.5(6) . . ?
Cl6 C118 H118 108.1 . . ?
Cl7 C117 Cl9 109.1(3) . . ?
Cl7 C117 H117 108.1 . . ?
Cl8 C117 Cl7 111.1(3) . . ?
Cl8 C117 Cl9 112.3(3) . . ?
Cl8 C117 H117 108.1 . . ?
Cl9 C117 H117 108.1 . . ?
Cl10 C116 Cl11 109.7(3) . . ?
Cl10 C116 H116 108.6 . . ?
Cl11 C116 H116 108.6 . . ?
Cl12 C116 Cl10 110.4(3) . . ?
Cl12 C116 Cl11 110.9(3) . . ?
Cl12 C116 H116 108.6 . . ?
Cl1A C119 Cl3A 110.3(9) . . ?
Cl1A C119 H119 108.4 . . ?
Cl2A C119 Cl1A 110.0(9) . . ?
Cl2A C119 Cl3A 111.3(9) . . ?
Cl2A C119 H119 108.4 . . ?
Cl3A C119 H119 108.4 . . ?
Cl4A C120 Cl5A 111.7(5) . . ?
Cl4A C120 Cl6A 110.1(6) . . ?
Cl4A C120 H120 108.2 . . ?
Cl5A C120 Cl6A 110.2(5) . . ?
Cl5A C120 H120 108.2 . . ?
Cl6A C120 H120 108.2 . . ?
C121 Cl9A Cl9A 98.1(9) . 2_767 ?
Cl7A C121 Cl9A 109.7(9) . . ?
Cl7A C121 H121 107.3 . . ?
Cl8A C121 Cl7A 112.2(9) . . ?
Cl8A C121 Cl9A 112.7(9) . . ?
Cl8A C121 H121 107.3 . . ?
Cl9A C121 H121 107.3 . . ?
Cl13 C122 Cl14 110.1(9) . . ?
Cl13 C122 H122 108.4 . . ?
Cl14 C122 H122 108.4 . . ?
Cl15 C122 Cl13 111.0(9) . . ?
Cl15 C122 Cl14 110.5(9) . . ?
Cl15 C122 H122 108.4 . . ?
Cl1B C124 Cl3B 110.1(9) . . ?
Cl1B C124 H124 108.5 . . ?
Cl2B C124 Cl1B 109.7(9) . . ?
Cl2B C124 Cl3B 111.4(9) . . ?
Cl2B C124 H124 108.5 . . ?
Cl3B C124 H124 108.5 . . ?
Cl4B C123 Cl5B 112.0(9) . . ?
Cl4B C123 Cl6B 110.1(9) . . ?
Cl4B C123 H123 108.0 . . ?
Cl5B C123 H123 108.0 . . ?
Cl6B C123 Cl5B 110.6(8) . . ?
Cl6B C123 H123 108.0 . . ?

loop_
_geom_bond_atom_site_label_1
_geom_bond_atom_site_label_2
_geom_bond_distance
_geom_bond_site_symmetry_2
_geom_bond_publ_flag
O1 C48 1.217(5) . ?
O2 C10 1.229(5) . ?
O3 C29 1.221(5) . ?
N1 C1 1.445(6) . ?
N1 C20 1.477(7) . ?
N1 C39 1.454(6) . ?
N2 C2 1.447(6) . ?
N2 C3 1.263(7) . ?
N3 C21 1.476(6) . ?
N3 C22 1.271(6) . ?
N4 C40 1.468(6) . ?
N4 C41 1.267(6) . ?
N5 C55 1.269(6) . ?
N5 C56 1.454(5) . ?
N6 C17 1.276(6) . ?
N6 C18 1.462(6) . ?
N7 C36 1.266(6) . ?
N7 C37 1.472(6) . ?
N8 C19 1.471(5) . ?
N8 C38 1.464(6) . ?
N8 C57 1.468(6) . ?
C1 H1A 0.9900 . ?
C1 H1B 0.9900 . ?
C1 C2 1.536(9) . ?
C2 H2A 0.9900 . ?
C2 H2B 0.9900 . ?
C3 H3 0.9500 . ?
C3 C4 1.472(6) . ?
C4 C5 1.396(7) . ?
C4 C9 1.406(6) . ?
C5 H5 0.9500 . ?
C5 C6 1.383(6) . ?
C6 H6 0.9500 . ?
C6 C7 1.396(6) . ?
C7 C8 1.405(6) . ?
C7 C10 1.483(6) . ?
C8 H8 0.9500 . ?
C8 C9 1.381(6) . ?
C9 H9 0.9500 . ?
C10 C11 1.496(6) . ?
C11 C12 1.392(6) . ?
C11 C16 1.395(6) . ?
C12 H12 0.9500 . ?
C12 C13 1.386(7) . ?
C13 H13 0.9500 . ?
C13 C14 1.398(6) . ?
C14 C15 1.393(6) . ?
C14 C17 1.480(7) . ?
C15 H15 0.9500 . ?
C15 C16 1.398(7) . ?
C16 H16 0.9500 . ?
C17 H17 0.9500 . ?
C18 H18A 0.9900 . ?
C18 H18B 0.9900 . ?
C18 C19 1.518(7) . ?
C19 H19A 0.9900 . ?
C19 H19B 0.9900 . ?
C20 H20A 0.9900 . ?
C20 H20B 0.9900 . ?
C20 C21 1.504(7) . ?
C21 H21A 0.9900 . ?
C21 H21B 0.9900 . ?
C22 H22 0.9500 . ?
C22 C23 1.476(6) . ?
C23 C24 1.405(6) . ?
C23 C28 1.392(6) . ?
C24 H24 0.9500 . ?
C24 C25 1.375(6) . ?
C25 H25 0.9500 . ?
C25 C26 1.400(6) . ?
C26 C27 1.393(5) . ?
C26 C29 1.501(6) . ?
C27 H27 0.9500 . ?
C27 C28 1.389(6) . ?
C28 H28 0.9500 . ?
C29 C30 1.511(6) . ?
C30 C31 1.391(6) . ?
C30 C35 1.396(6) . ?
C31 H31 0.9500 . ?
C31 C32 1.391(6) . ?
C32 H32 0.9500 . ?
C32 C33 1.394(6) . ?
C33 C34 1.393(6) . ?
C33 C36 1.481(6) . ?
C34 H34 0.9500 . ?
C34 C35 1.394(6) . ?
C35 H35 0.9500 . ?
C36 H36 0.9500 . ?
C37 H37A 0.9900 . ?
C37 H37B 0.9900 . ?
C37 C38 1.527(6) . ?
C38 H38A 0.9900 . ?
C38 H38B 0.9900 . ?
C39 H39A 0.9900 . ?
C39 H39B 0.9900 . ?
C39 C40 1.518(7) . ?
C40 H40A 0.9900 . ?
C40 H40B 0.9900 . ?
C41 H41 0.9500 . ?
C41 C42 1.489(6) . ?
C42 C43 1.392(6) . ?
C42 C47 1.391(6) . ?
C43 H43 0.9500 . ?
C43 C44 1.395(6) . ?
C44 H44 0.9500 . ?
C44 C45 1.401(6) . ?
C45 C46 1.382(6) . ?
C45 C48 1.508(6) . ?
C46 H46 0.9500 . ?
C46 C47 1.400(6) . ?
C47 H47 0.9500 . ?
C48 C49 1.486(6) . ?
C49 C50 1.403(6) . ?
C49 C54 1.411(6) . ?
C50 H50 0.9500 . ?
C50 C51 1.386(6) . ?
C51 H51 0.9500 . ?
C51 C52 1.398(6) . ?
C52 C53 1.412(6) . ?
C52 C55 1.474(6) . ?
C53 H53 0.9500 . ?
C53 C54 1.378(6) . ?
C54 H54 0.9500 . ?
C55 H55 0.9500 . ?
C56 H56A 0.9900 . ?
C56 H56B 0.9900 . ?
C56 C57 1.510(7) . ?
C57 H57A 0.9900 . ?
C57 H57B 0.9900 . ?
O4 C86 1.216(5) . ?
O5 C67 1.214(5) . ?
O6 C105 1.225(5) . ?
N9 C58 1.462(6) . ?
N9 C77 1.462(5) . ?
N9 C96 1.468(6) . ?
N10 C97 1.458(6) . ?
N10 C98 1.277(5) . ?
N11 C78 1.469(6) . ?
N11 C79 1.251(6) . ?
N12 C59 1.455(5) . ?
N12 C60 1.276(6) . ?
N13 C93 1.277(6) . ?
N13 C94 1.449(6) . ?
N14 C74 1.266(6) . ?
N14 C75 1.465(5) . ?
N15 C112 1.265(6) . ?
N15 C113 1.449(5) . ?
N16 C76 1.465(5) . ?
N16 C95 1.472(6) . ?
N16 C114 1.468(6) . ?
C58 H58A 0.9900 . ?
C58 H58B 0.9900 . ?
C58 C59 1.525(7) . ?
C59 H59A 0.9900 . ?
C59 H59B 0.9900 . ?
C60 H60 0.9500 . ?
C60 C61 1.472(6) . ?
C61 C62 1.390(6) . ?
C61 C66 1.418(6) . ?
C62 H62 0.9500 . ?
C62 C63 1.377(6) . ?
C63 H63 0.9500 . ?
C63 C64 1.398(6) . ?
C64 C65 1.409(6) . ?
C64 C67 1.495(5) . ?
C65 H65 0.9500 . ?
C65 C66 1.372(6) . ?
C66 H66 0.9500 . ?
C67 C68 1.503(5) . ?
C68 C69 1.395(5) . ?
C68 C73 1.389(5) . ?
C69 H69 0.9500 . ?
C69 C70 1.400(6) . ?
C70 H70 0.9500 . ?
C70 C71 1.390(6) . ?
C71 C72 1.395(6) . ?
C71 C74 1.486(6) . ?
C72 H72 0.9500 . ?
C72 C73 1.393(6) . ?
C73 H73 0.9500 . ?
C74 H74 0.9500 . ?
C75 H75A 0.9900 . ?
C75 H75B 0.9900 . ?
C75 C76 1.520(7) . ?
C76 H76A 0.9900 . ?
C76 H76B 0.9900 . ?
C77 H77A 0.9900 . ?
C77 H77B 0.9900 . ?
C77 C78 1.503(6) . ?
C78 H78A 0.9900 . ?
C78 H78B 0.9900 . ?
C79 H79 0.9500 . ?
C79 C80 1.485(6) . ?
C80 C81 1.383(6) . ?
C80 C85 1.395(6) . ?
C81 H81 0.9500 . ?
C81 C82 1.402(6) . ?
C82 H82 0.9500 . ?
C82 C83 1.392(6) . ?
C83 C84 1.388(6) . ?
C83 C86 1.502(6) . ?
C84 H84 0.9500 . ?
C84 C85 1.395(6) . ?
C85 H85 0.9500 . ?
C86 C87 1.491(6) . ?
C87 C88 1.390(6) . ?
C87 C92 1.407(5) . ?
C88 H88 0.9500 . ?
C88 C89 1.391(6) . ?
C89 H89 0.9500 . ?
C89 C90 1.395(6) . ?
C90 C91 1.399(6) . ?
C90 C93 1.460(6) . ?
C91 H91 0.9500 . ?
C91 C92 1.379(6) . ?
C92 H92 0.9500 . ?
C93 H93 0.9500 . ?
C94 H94A 0.9900 . ?
C94 H94B 0.9900 . ?
C94 C95 1.512(6) . ?
C95 H95A 0.9900 . ?
C95 H95B 0.9900 . ?
C96 H96A 0.9900 . ?
C96 H96B 0.9900 . ?
C96 C97 1.524(7) . ?
C97 H97A 0.9900 . ?
C97 H97B 0.9900 . ?
C98 H98 0.9500 . ?
C98 C99 1.482(6) . ?
C99 C100 1.399(5) . ?
C99 C104 1.399(5) . ?
C100 H100 0.9500 . ?
C100 C101 1.386(6) . ?
C101 H101 0.9500 . ?
C101 C102 1.393(5) . ?
C102 C103 1.416(5) . ?
C102 C105 1.487(6) . ?
C103 H103 0.9500 . ?
C103 C104 1.376(6) . ?
C104 H104 0.9500 . ?
C105 C106 1.498(5) . ?
C106 C107 1.399(6) . ?
C106 C111 1.403(6) . ?
C107 H107 0.9500 . ?
C107 C108 1.389(5) . ?
C108 H108 0.9500 . ?
C108 C109 1.402(6) . ?
C109 C110 1.400(6) . ?
C109 C112 1.476(5) . ?
C110 H110 0.9500 . ?
C110 C111 1.375(5) . ?
C111 H111 0.9500 . ?
C112 H112 0.9500 . ?
C113 H11A 0.9900 . ?
C113 H11B 0.9900 . ?
C113 C114 1.536(6) . ?
C114 H11C 0.9900 . ?
C114 H11D 0.9900 . ?
Cl1 C115 1.761(6) . ?
Cl2 C115 1.753(6) . ?
Cl3 C115 1.779(6) . ?
C115 H115 1.0000 . ?
Cl4 C118 1.750(8) . ?
Cl5 C118 1.757(9) . ?
Cl6 C118 1.755(9) . ?
C118 H118 1.0000 . ?
Cl7 C117 1.763(6) . ?
Cl8 C117 1.757(6) . ?
Cl9 C117 1.778(6) . ?
C117 H117 1.0000 . ?
Cl10 C116 1.762(5) . ?
Cl11 C116 1.774(5) . ?
Cl12 C116 1.749(6) . ?
C116 H116 1.0000 . ?
Cl1A Cl3A 2.30(3) 2_655 ?
Cl1A C119 1.762(12) . ?
Cl2A C119 1.751(12) . ?
Cl3A C119 1.778(12) . ?
C119 H119 1.0000 . ?
Cl4A C120 1.750(7) . ?
Cl5A C120 1.757(9) . ?
Cl6A C120 1.758(8) . ?
C120 H120 1.0000 . ?
Cl7A C121 1.758(12) . ?
Cl8A C121 1.751(11) . ?
Cl9A Cl9A 2.40(3) 2_767 ?
Cl9A C121 1.777(12) . ?
C121 H121 1.0000 . ?
Cl13 C122 1.760(11) . ?
Cl14 C122 1.773(11) . ?
Cl15 C122 1.748(11) . ?
C122 H122 1.0000 . ?
Cl1B C124 1.763(12) . ?
Cl2B C124 1.751(12) . ?
Cl3B C124 1.779(12) . ?
C124 H124 1.0000 . ?
Cl4B C123 1.748(11) . ?
Cl5B C123 1.755(12) . ?
Cl6B C123 1.755(11) . ?
C123 H123 1.0000 . ?

loop_
_geom_torsion_atom_site_label_1
_geom_torsion_atom_site_label_2
_geom_torsion_atom_site_label_3
_geom_torsion_atom_site_label_4
_geom_torsion
_geom_torsion_site_symmetry_1
_geom_torsion_site_symmetry_2
_geom_torsion_site_symmetry_3
_geom_torsion_site_symmetry_4
_geom_torsion_publ_flag
O1 C48 C49 C50 148.1(4) . . . . ?
O1 C48 C49 C54 -25.9(6) . . . . ?
O2 C10 C11 C12 149.6(4) . . . . ?
O2 C10 C11 C16 -24.2(6) . . . . ?
O3 C29 C30 C31 -33.4(6) . . . . ?
O3 C29 C30 C35 141.0(4) . . . . ?
N1 C1 C2 N2 -78.5(5) . . . . ?
N1 C20 C21 N3 -75.8(5) . . . . ?
N1 C39 C40 N4 -77.5(5) . . . . ?
N2 C3 C4 C5 -170.7(5) . . . . ?
N2 C3 C4 C9 7.8(7) . . . . ?
N3 C22 C23 C24 5.6(7) . . . . ?
N3 C22 C23 C28 -172.0(4) . . . . ?
N4 C41 C42 C43 -6.8(7) . . . . ?
N4 C41 C42 C47 176.0(4) . . . . ?
N5 C56 C57 N8 -76.2(5) . . . . ?
N6 C18 C19 N8 -76.4(5) . . . . ?
N7 C37 C38 N8 -82.0(5) . . . . ?
C1 N1 C20 C21 -87.5(5) . . . . ?
C1 N1 C39 C40 145.8(4) . . . . ?
C2 N2 C3 C4 -179.9(4) . . . . ?
C3 N2 C2 C1 122.1(5) . . . . ?
C3 C4 C5 C6 177.9(4) . . . . ?
C3 C4 C9 C8 -177.1(4) . . . . ?
C4 C5 C6 C7 -0.6(7) . . . . ?
C5 C4 C9 C8 1.3(6) . . . . ?
C5 C6 C7 C8 1.0(6) . . . . ?
C5 C6 C7 C10 -173.6(4) . . . . ?
C6 C7 C8 C9 -0.2(6) . . . . ?
C6 C7 C10 O2 144.3(4) . . . . ?
C6 C7 C10 C11 -33.7(6) . . . . ?
C7 C8 C9 C4 -0.9(6) . . . . ?
C7 C10 C11 C12 -32.4(6) . . . . ?
C7 C10 C11 C16 153.7(4) . . . . ?
C8 C7 C10 O2 -30.4(6) . . . . ?
C8 C7 C10 C11 151.6(4) . . . . ?
C9 C4 C5 C6 -0.6(7) . . . . ?
C10 C7 C8 C9 174.6(4) . . . . ?
C10 C11 C12 C13 -171.8(4) . . . . ?
C10 C11 C16 C15 174.6(4) . . . . ?
C11 C12 C13 C14 -2.2(6) . . . . ?
C12 C11 C16 C15 0.5(7) . . . . ?
C12 C13 C14 C15 -0.1(7) . . . . ?
C12 C13 C14 C17 179.3(4) . . . . ?
C13 C14 C15 C16 2.5(7) . . . . ?
C13 C14 C17 N6 176.0(4) . . . . ?
C14 C15 C16 C11 -2.8(7) . . . . ?
C15 C14 C17 N6 -4.7(7) . . . . ?
C16 C11 C12 C13 2.0(6) . . . . ?
C17 N6 C18 C19 117.5(5) . . . . ?
C17 C14 C15 C16 -176.8(4) . . . . ?
C18 N6 C17 C14 176.3(4) . . . . ?
C19 N8 C38 C37 148.2(4) . . . . ?
C19 N8 C57 C56 -84.0(4) . . . . ?
C20 N1 C1 C2 153.0(4) . . . . ?
C20 N1 C39 C40 -86.3(5) . . . . ?
C21 N3 C22 C23 175.9(4) . . . . ?
C22 N3 C21 C20 121.8(5) . . . . ?
C22 C23 C24 C25 -175.7(4) . . . . ?
C22 C23 C28 C27 176.1(4) . . . . ?
C23 C24 C25 C26 -1.2(7) . . . . ?
C24 C23 C28 C27 -1.7(7) . . . . ?
C24 C25 C26 C27 0.1(6) . . . . ?
C24 C25 C26 C29 175.4(4) . . . . ?
C25 C26 C27 C28 0.1(6) . . . . ?
C25 C26 C29 O3 -31.9(6) . . . . ?
C25 C26 C29 C30 146.9(4) . . . . ?
C26 C27 C28 C23 0.6(6) . . . . ?
C26 C29 C30 C31 147.8(4) . . . . ?
C26 C29 C30 C35 -37.8(5) . . . . ?
C27 C26 C29 O3 143.2(4) . . . . ?
C27 C26 C29 C30 -38.0(5) . . . . ?
C28 C23 C24 C25 1.9(6) . . . . ?
C29 C26 C27 C28 -175.1(4) . . . . ?
C29 C30 C31 C32 173.9(4) . . . . ?
C29 C30 C35 C34 -172.9(4) . . . . ?
C30 C31 C32 C33 -1.1(6) . . . . ?
C31 C30 C35 C34 1.6(6) . . . . ?
C31 C32 C33 C34 1.6(6) . . . . ?
C31 C32 C33 C36 -176.3(4) . . . . ?
C32 C33 C34 C35 -0.6(6) . . . . ?
C32 C33 C36 N7 6.1(6) . . . . ?
C33 C34 C35 C30 -1.0(6) . . . . ?
C34 C33 C36 N7 -171.8(4) . . . . ?
C35 C30 C31 C32 -0.5(6) . . . . ?
C36 N7 C37 C38 122.1(4) . . . . ?
C36 C33 C34 C35 177.5(4) . . . . ?
C37 N7 C36 C33 175.8(3) . . . . ?
C38 N8 C19 C18 -80.1(5) . . . . ?
C38 N8 C57 C56 150.3(4) . . . . ?
C39 N1 C1 C2 -78.9(5) . . . . ?
C39 N1 C20 C21 143.6(4) . . . . ?
C40 N4 C41 C42 175.9(4) . . . . ?
C41 N4 C40 C39 129.7(5) . . . . ?
C41 C42 C43 C44 -175.7(4) . . . . ?
C41 C42 C47 C46 177.0(4) . . . . ?
C42 C43 C44 C45 -1.3(7) . . . . ?
C43 C42 C47 C46 -0.3(6) . . . . ?
C43 C44 C45 C46 0.0(6) . . . . ?
C43 C44 C45 C48 174.2(4) . . . . ?
C44 C45 C46 C47 1.2(6) . . . . ?
C44 C45 C48 O1 -26.5(6) . . . . ?
C44 C45 C48 C49 153.0(4) . . . . ?
C45 C46 C47 C42 -1.1(6) . . . . ?
C45 C48 C49 C50 -31.5(6) . . . . ?
C45 C48 C49 C54 154.6(4) . . . . ?
C46 C45 C48 O1 147.4(4) . . . . ?
C46 C45 C48 C49 -33.0(6) . . . . ?
C47 C42 C43 C44 1.5(7) . . . . ?
C48 C45 C46 C47 -172.8(4) . . . . ?
C48 C49 C50 C51 -172.9(4) . . . . ?
C48 C49 C54 C53 173.8(4) . . . . ?
C49 C50 C51 C52 -0.1(6) . . . . ?
C50 C49 C54 C53 -0.3(6) . . . . ?
C50 C51 C52 C53 -1.5(6) . . . . ?
C50 C51 C52 C55 176.9(4) . . . . ?
C51 C52 C53 C54 2.2(6) . . . . ?
C51 C52 C55 N5 -175.3(4) . . . . ?
C52 C53 C54 C49 -1.3(6) . . . . ?
C53 C52 C55 N5 3.1(7) . . . . ?
C54 C49 C50 C51 1.0(6) . . . . ?
C55 N5 C56 C57 111.7(5) . . . . ?
C55 C52 C53 C54 -176.2(4) . . . . ?
C56 N5 C55 C52 -180.0(4) . . . . ?
C57 N8 C19 C18 155.6(4) . . . . ?
C57 N8 C38 C37 -87.2(4) . . . . ?
O4 C86 C87 C88 147.7(4) . . . . ?
O4 C86 C87 C92 -28.1(6) . . . . ?
O5 C67 C68 C69 147.8(4) . . . . ?
O5 C67 C68 C73 -25.9(6) . . . . ?
O6 C105 C106 C107 144.0(4) . . . . ?
O6 C105 C106 C111 -32.7(6) . . . . ?
N9 C58 C59 N12 -78.1(5) . . . . ?
N9 C77 C78 N11 -78.9(5) . . . . ?
N9 C96 C97 N10 -72.8(5) . . . . ?
N10 C98 C99 C100 -173.8(4) . . . . ?
N10 C98 C99 C104 4.0(7) . . . . ?
N11 C79 C80 C81 -170.5(4) . . . . ?
N11 C79 C80 C85 7.6(6) . . . . ?
N12 C60 C61 C62 177.4(4) . . . . ?
N12 C60 C61 C66 -3.6(6) . . . . ?
N13 C94 C95 N16 -73.2(5) . . . . ?
N14 C75 C76 N16 -78.6(4) . . . . ?
N15 C113 C114 N16 -84.9(4) . . . . ?
C58 N9 C77 C78 -83.3(4) . . . . ?
C58 N9 C96 C97 143.5(4) . . . . ?
C59 N12 C60 C61 177.8(4) . . . . ?
C60 N12 C59 C58 128.1(4) . . . . ?
C60 C61 C62 C63 178.5(4) . . . . ?
C60 C61 C66 C65 -177.9(4) . . . . ?
C61 C62 C63 C64 -0.1(6) . . . . ?
C62 C61 C66 C65 1.1(6) . . . . ?
C62 C63 C64 C65 0.2(6) . . . . ?
C62 C63 C64 C67 -173.6(4) . . . . ?
C63 C64 C65 C66 0.4(6) . . . . ?
C63 C64 C67 O5 147.7(4) . . . . ?
C63 C64 C67 C68 -32.2(6) . . . . ?
C64 C65 C66 C61 -1.0(7) . . . . ?
C64 C67 C68 C69 -32.2(5) . . . . ?
C64 C67 C68 C73 154.1(4) . . . . ?
C65 C64 C67 O5 -26.2(6) . . . . ?
C65 C64 C67 C68 153.8(4) . . . . ?
C66 C61 C62 C63 -0.6(6) . . . . ?
C67 C64 C65 C66 174.5(4) . . . . ?
C67 C68 C69 C70 -173.3(4) . . . . ?
C67 C68 C73 C72 174.5(3) . . . . ?
C68 C69 C70 C71 0.4(6) . . . . ?
C69 C68 C73 C72 0.4(6) . . . . ?
C69 C70 C71 C72 -2.0(6) . . . . ?
C69 C70 C71 C74 177.2(4) . . . . ?
C70 C71 C72 C73 2.8(6) . . . . ?
C70 C71 C74 N14 -178.4(4) . . . . ?
C71 C72 C73 C68 -2.0(6) . . . . ?
C72 C71 C74 N14 0.8(6) . . . . ?
C73 C68 C69 C70 0.5(6) . . . . ?
C74 N14 C75 C76 113.3(4) . . . . ?
C74 C71 C72 C73 -176.3(4) . . . . ?
C75 N14 C74 C71 -179.8(4) . . . . ?
C76 N16 C95 C94 156.6(4) . . . . ?
C76 N16 C114 C113 -83.0(4) . . . . ?
C77 N9 C58 C59 142.0(4) . . . . ?
C77 N9 C96 C97 -87.4(5) . . . . ?
C78 N11 C79 C80 178.5(3) . . . . ?
C79 N11 C78 C77 129.3(4) . . . . ?
C79 C80 C81 C82 178.1(4) . . . . ?
C79 C80 C85 C84 -176.9(4) . . . . ?
C80 C81 C82 C83 -1.4(6) . . . . ?
C81 C80 C85 C84 1.2(6) . . . . ?
C81 C82 C83 C84 1.8(6) . . . . ?
C81 C82 C83 C86 -172.9(4) . . . . ?
C82 C83 C84 C85 -0.7(6) . . . . ?
C82 C83 C86 O4 145.8(4) . . . . ?
C82 C83 C86 C87 -32.9(6) . . . . ?
C83 C84 C85 C80 -0.8(6) . . . . ?
C83 C86 C87 C88 -33.6(6) . . . . ?
C83 C86 C87 C92 150.5(4) . . . . ?
C84 C83 C86 O4 -29.0(6) . . . . ?
C84 C83 C86 C87 152.3(4) . . . . ?
C85 C80 C81 C82 -0.1(6) . . . . ?
C86 C83 C84 C85 174.2(4) . . . . ?
C86 C87 C88 C89 -174.0(4) . . . . ?
C86 C87 C92 C91 177.4(4) . . . . ?
C87 C88 C89 C90 -2.0(6) . . . . ?
C88 C87 C92 C91 1.4(6) . . . . ?
C88 C89 C90 C91 -0.7(6) . . . . ?
C88 C89 C90 C93 177.8(4) . . . . ?
C89 C90 C91 C92 3.9(6) . . . . ?
C89 C90 C93 N13 -177.3(4) . . . . ?
C90 C91 C92 C87 -4.2(7) . . . . ?
C91 C90 C93 N13 1.2(7) . . . . ?
C92 C87 C88 C89 1.7(6) . . . . ?
C93 N13 C94 C95 108.0(5) . . . . ?
C93 C90 C91 C92 -174.7(4) . . . . ?
C94 N13 C93 C90 178.2(4) . . . . ?
C95 N16 C76 C75 -86.9(4) . . . . ?
C95 N16 C114 C113 153.0(3) . . . . ?
C96 N9 C58 C59 -87.8(4) . . . . ?
C96 N9 C77 C78 147.1(4) . . . . ?
C97 N10 C98 C99 176.1(4) . . . . ?
C98 N10 C97 C96 124.8(4) . . . . ?
C98 C99 C100 C101 177.4(4) . . . . ?
C98 C99 C104 C103 -176.8(4) . . . . ?
C99 C100 C101 C102 -0.3(6) . . . . ?
C100 C99 C104 C103 1.0(6) . . . . ?
C100 C101 C102 C103 0.4(6) . . . . ?
C100 C101 C102 C105 -174.7(4) . . . . ?
C101 C102 C103 C104 0.1(6) . . . . ?
C101 C102 C105 O6 142.6(4) . . . . ?
C101 C102 C105 C106 -39.0(6) . . . . ?
C102 C103 C104 C99 -0.8(7) . . . . ?
C102 C105 C106 C107 -34.4(6) . . . . ?
C102 C105 C106 C111 148.9(4) . . . . ?
C103 C102 C105 O6 -32.4(6) . . . . ?
C103 C102 C105 C106 146.0(4) . . . . ?
C104 C99 C100 C101 -0.5(6) . . . . ?
C105 C102 C103 C104 175.2(4) . . . . ?
C105 C106 C107 C108 -174.2(4) . . . . ?
C105 C106 C111 C110 175.8(4) . . . . ?
C106 C107 C108 C109 -2.4(6) . . . . ?
C107 C106 C111 C110 -0.9(6) . . . . ?
C107 C108 C109 C110 0.9(6) . . . . ?
C107 C108 C109 C112 177.4(4) . . . . ?
C108 C109 C110 C111 0.6(6) . . . . ?
C108 C109 C112 N15 -175.1(4) . . . . ?
C109 C110 C111 C106 -0.6(6) . . . . ?
C110 C109 C112 N15 1.3(6) . . . . ?
C111 C106 C107 C108 2.4(6) . . . . ?
C112 N15 C113 C114 127.1(4) . . . . ?
C112 C109 C110 C111 -175.7(4) . . . . ?
C113 N15 C112 C109 175.2(4) . . . . ?
C114 N16 C76 C75 148.2(4) . . . . ?
C114 N16 C95 C94 -78.6(5) . . . . ?
Cl1A Cl3A C119 Cl1A -22.8(19) 2_655 . . . ?
Cl1A Cl3A C119 Cl2A -145.1(18) 2_655 . . . ?
Cl3A Cl1A C119 Cl2A 172(3) 2_655 . . . ?
Cl3A Cl1A C119 Cl3A 49(3) 2_655 . . . ?
Cl9A Cl9A C121 Cl7A 152.7(13) 2_767 . . . ?
Cl9A Cl9A C121 Cl8A 26.9(15) 2_767 . . . ?

loop_
_twin_individual_id
_twin_individual_mass_fraction_refined
1 0.6221(10)
2 0.3779(10)
